data_7039682
loop_
_publ_author_name
'Schwedtmann, Kai'
'Schoemaker, Robin'
'Hennersdorf, Felix'
'Bauz\'a, Antonio'
'Frontera, Antonio'
'Weiss, Robert'
'Weigand, Jan J.'

_publ_section_title
;
 Cationic 5-phosphonio-substituted N-heterocyclic carbenes.
;
_journal_issue 28
_journal_name_full 'Dalton transactions (Cambridge, England : 2003)'
_journal_page_first 11384
_journal_page_last 11396
_journal_paper_doi 10.1039/c6dt01871h
_journal_volume 45
_journal_year 2016
_chemical_formula_moiety 'C41 H50 Cl N2 P, 2(C F3 O3 S), 0.5(C4 H10 O)'
_chemical_formula_sum 'C45 H55 Cl F6 N2 O6.5 P S2'
_chemical_formula_weight 972.45
_space_group_crystal_system orthorhombic
_space_group_IT_number 19
_space_group_name_Hall 'P 2ac 2ab'
_space_group_name_H-M_alt 'P 21 21 21'
_symmetry_space_group_name_Hall 'P 2ac 2ab'
_symmetry_space_group_name_H-M 'P 21 21 21'
_atom_sites_solution_hydrogens geom
_audit_creation_method
;
Olex2 1.2
(compiled 2015.09.30 svn.r3233 for OlexSys, GUI svn.r5103)
;
_audit_update_record
;
2016-06-02 deposited with the CCDC.
2016-06-03 downloaded from the CCDC.
;
_cell_angle_alpha 90
_cell_angle_beta 90
_cell_angle_gamma 90
_cell_formula_units_Z 16
_cell_length_a 21.61588(4)
_cell_length_b 21.61899(5)
_cell_length_c 41.02783(8)
_cell_measurement_reflns_used 173221
_cell_measurement_temperature 100.01(10)
_cell_measurement_theta_max 76.6100
_cell_measurement_theta_min 2.8650
_cell_volume 19172.86(7)
_computing_cell_refinement
;
CrysAlisPro, Agilent Technologies,
Version 1.171.37.35 (release 13-08-2014 CrysAlis171 .NET)
(compiled Aug 13 2014,18:06:01)
;
_computing_data_collection
;
CrysAlisPro, Agilent Technologies,
Version 1.171.37.35 (release 13-08-2014 CrysAlis171 .NET)
(compiled Aug 13 2014,18:06:01)
;
_computing_data_reduction
;
CrysAlisPro, Agilent Technologies,
Version 1.171.37.35 (release 13-08-2014 CrysAlis171 .NET)
(compiled Aug 13 2014,18:06:01)
;
_computing_molecular_graphics 'Olex2 (Dolomanov et al., 2009)'
_computing_publication_material 'Olex2 (Dolomanov et al., 2009)'
_computing_structure_refinement 'ShelXL (Sheldrick, 2015)'
_computing_structure_solution 'ShelXT (Sheldrick, 2015)'
_diffrn_ambient_environment N~2~
_diffrn_ambient_temperature 100.01(10)
_diffrn_detector 'CCD plate'
_diffrn_detector_area_resol_mean 10.5700
_diffrn_detector_type AtlasS2
_diffrn_measured_fraction_theta_full 1.000
_diffrn_measured_fraction_theta_max 0.999
_diffrn_measurement_details
;
  1 omega  -37.00    6.00   0.5000    4.0000
omega____ theta____ kappa____ phi______ frames
    -      -39.1712   38.0000  -60.0000 86

  2 omega   15.00   40.00   0.5000    4.0000
omega____ theta____ kappa____ phi______ frames
    -      -39.1712   38.0000  -60.0000 50

  3 omega   -4.00   32.00   0.5000    4.0000
omega____ theta____ kappa____ phi______ frames
    -      -39.1712   38.0000   60.0000 72

  4 omega  -24.00    2.00   0.5000    4.0000
omega____ theta____ kappa____ phi______ frames
    -      -39.1712   71.0000  173.0000 52

  5 omega   -1.00   24.00   0.5000    1.0000
omega____ theta____ kappa____ phi______ frames
    -        0.0000   71.0000  173.0000 50

  6 omega   62.00   87.00   0.5000    4.0000
omega____ theta____ kappa____ phi______ frames
    -       39.1712   71.0000  173.0000 50

  7 omega   68.00   95.00   0.5000    4.0000
omega____ theta____ kappa____ phi______ frames
    -       39.1712   57.0000  150.0000 54

  8 omega   85.00  167.00   0.5000    5.0000
omega____ theta____ kappa____ phi______ frames
    -      116.0000   71.0000  173.0000 164

  9 omega  140.00  169.00   0.5000    5.0000
omega____ theta____ kappa____ phi______ frames
    -      116.0000   63.0000  156.3934 58

 10 omega  128.00  177.00   0.5000    5.0000
omega____ theta____ kappa____ phi______ frames
    -      116.0000   61.0000  120.0000 98

 11 omega  143.00  169.00   0.5000    5.0000
omega____ theta____ kappa____ phi______ frames
    -      116.0000   30.0000   60.0000 52

 12 omega  132.00  178.00   0.5000    5.0000
omega____ theta____ kappa____ phi______ frames
    -      116.0000   45.0000  150.0000 92

 13 omega  104.00  173.00   0.5000    5.0000
omega____ theta____ kappa____ phi______ frames
    -      116.0000   77.0000   90.0000 138

 14 omega  134.00  177.00   0.5000    5.0000
omega____ theta____ kappa____ phi______ frames
    -      116.0000   45.0000  -30.0000 86

 15 omega  109.00  147.00   0.5000    5.0000
omega____ theta____ kappa____ phi______ frames
    -      116.0000   45.0000 -150.0000 76

 16 omega   85.00  113.00   0.5000    5.0000
omega____ theta____ kappa____ phi______ frames
    -      116.0000   45.0000  -30.0000 56

 17 omega   79.00  177.00   0.5000    5.0000
omega____ theta____ kappa____ phi______ frames
    -      116.0000   30.0000  -60.0000 196

 18 omega  106.00  140.00   0.5000    5.0000
omega____ theta____ kappa____ phi______ frames
    -      116.0000  -71.0000   42.0000 68

 19 omega   87.00   96.00   0.5000    5.0000
omega____ theta____ kappa____ phi______ frames
    -      116.0000 -111.0000  120.0000 18

 20 omega   65.00  103.00   0.5000    5.0000
omega____ theta____ kappa____ phi______ frames
    -      116.0000  -95.0000   30.0000 76

 21 omega   83.00  114.00   0.5000    5.0000
omega____ theta____ kappa____ phi______ frames
    -      116.0000 -111.0000  -30.0000 62

 22 omega   90.00  115.00   0.5000    5.0000
omega____ theta____ kappa____ phi______ frames
    -      116.0000 -111.0000  -90.0000 50

 23 omega   61.00  115.00   0.5000    5.0000
omega____ theta____ kappa____ phi______ frames
    -      116.0000 -111.0000   30.0000 108

 24 omega   58.00   85.00   0.5000    5.0000
omega____ theta____ kappa____ phi______ frames
    -      116.0000  -30.0000   60.0000 54

 25 omega   51.00   76.00   0.5000    5.0000
omega____ theta____ kappa____ phi______ frames
    -      116.0000  -30.0000   90.0000 50

 26 omega   36.00   95.00   0.5000    5.0000
omega____ theta____ kappa____ phi______ frames
    -      116.0000  -71.0000   42.0000 118

 27 omega   59.00   85.00   0.5000    5.0000
omega____ theta____ kappa____ phi______ frames
    -      116.0000 -111.0000  120.0000 52

 28 omega   36.00   91.00   0.5000    5.0000
omega____ theta____ kappa____ phi______ frames
    -      116.0000  -30.0000    0.0000 110

 29 omega   50.00   98.00   0.5000    5.0000
omega____ theta____ kappa____ phi______ frames
    -      116.0000  -45.0000  -60.0000 96

 30 omega   82.00  117.00   0.5000    5.0000
omega____ theta____ kappa____ phi______ frames
    -      116.0000   30.0000 -150.0000 70

 31 omega   86.00  111.00   0.5000    5.0000
omega____ theta____ kappa____ phi______ frames
    -      116.0000   45.0000 -180.0000 50

 32 omega   79.00  104.00   0.5000    5.0000
omega____ theta____ kappa____ phi______ frames
    -      116.0000   30.0000 -180.0000 50

 33 omega   37.00   63.00   0.5000    5.0000
omega____ theta____ kappa____ phi______ frames
    -      116.0000   15.0000 -150.0000 52

 34 omega   38.00   73.00   0.5000    5.0000
omega____ theta____ kappa____ phi______ frames
    -      116.0000  -30.0000 -180.0000 70

 35 omega   35.00   77.00   0.5000    5.0000
omega____ theta____ kappa____ phi______ frames
    -      116.0000 -111.0000 -120.0000 84

 36 omega   37.00   65.00   0.5000    5.0000
omega____ theta____ kappa____ phi______ frames
    -      116.0000 -111.0000  -90.0000 56

 37 omega   35.00   71.00   0.5000    5.0000
omega____ theta____ kappa____ phi______ frames
    -      116.0000 -111.0000  -30.0000 72

 38 omega   16.00   57.00   0.5000    4.0000
omega____ theta____ kappa____ phi______ frames
    -       39.1712  -71.0000   42.0000 82

 39 omega   26.00   74.00   0.5000    4.0000
omega____ theta____ kappa____ phi______ frames
    -       39.1712 -125.0000   30.0000 96

 40 omega   24.00   96.00   0.5000    4.0000
omega____ theta____ kappa____ phi______ frames
    -       39.1712 -125.0000    0.0000 144

 41 omega   24.00   93.00   0.5000    4.0000
omega____ theta____ kappa____ phi______ frames
    -       39.1712 -125.0000   60.0000 138

 42 omega   11.00   73.00   0.5000    4.0000
omega____ theta____ kappa____ phi______ frames
    -       39.1712  -77.0000   90.0000 124

 43 omega   78.00  117.00   0.5000    5.0000
omega____ theta____ kappa____ phi______ frames
    -      116.0000   30.0000  120.0000 78

 44 omega   95.00  174.00   0.5000    5.0000
omega____ theta____ kappa____ phi______ frames
    -      116.0000   61.0000   60.0000 158

 45 omega   98.00  124.00   0.5000    5.0000
omega____ theta____ kappa____ phi______ frames
    -      116.0000   30.0000   60.0000 52

 46 omega   84.00  110.00   0.5000    5.0000
omega____ theta____ kappa____ phi______ frames
    -      116.0000   61.0000  150.0000 52

 47 omega   86.00  111.00   0.5000    5.0000
omega____ theta____ kappa____ phi______ frames
    -      116.0000   45.0000  150.0000 50

 48 omega   82.00  107.00   0.5000    5.0000
omega____ theta____ kappa____ phi______ frames
    -      116.0000   63.0000  156.3934 50

 49 omega   97.00  142.00   0.5000    5.0000
omega____ theta____ kappa____ phi______ frames
    -      116.0000  178.0000   60.0000 90

 50 omega   39.00   65.00   0.5000    4.0000
omega____ theta____ kappa____ phi______ frames
    -       39.1712   57.0000 -180.0000 52

 51 omega  -31.00   -4.00   0.5000    4.0000
omega____ theta____ kappa____ phi______ frames
    -       39.1712  -71.0000   42.0000 54

 52 omega  -47.00  -22.00   0.5000    1.0000
omega____ theta____ kappa____ phi______ frames
    -        0.0000  -71.0000   42.0000 50

 53 omega  -68.00   16.00   0.5000    4.0000
omega____ theta____ kappa____ phi______ frames
    -      -39.1712  -19.0000   90.0000 168

 54 omega  -86.00  -61.00   0.5000    4.0000
omega____ theta____ kappa____ phi______ frames
    -      -39.1712  -71.0000   42.0000 50

 55 omega -101.00  -75.00   0.5000    4.0000
omega____ theta____ kappa____ phi______ frames
    -      -39.1712 -125.0000  -30.0000 52

 56 omega -114.00  -86.00   0.5000    4.0000
omega____ theta____ kappa____ phi______ frames
    -      -39.1712 -125.0000  -60.0000 56

 57 omega -110.00  -85.00   0.5000    4.0000
omega____ theta____ kappa____ phi______ frames
    -      -39.1712  -99.0000  -60.0000 50

 58 omega -117.00  -91.00   0.5000    4.0000
omega____ theta____ kappa____ phi______ frames
    -      -39.1712 -125.0000  -90.0000 52

 59 omega -113.00  -88.00   0.5000    4.0000
omega____ theta____ kappa____ phi______ frames
    -      -39.1712 -125.0000 -150.0000 50

 60 omega -123.00  -98.00   0.5000    4.0000
omega____ theta____ kappa____ phi______ frames
    -      -39.1712  -99.0000  -30.0000 50

 61 omega -123.00  -79.00   0.5000    4.0000
omega____ theta____ kappa____ phi______ frames
    -      -39.1712  -99.0000    0.0000 88

 62 omega -115.00  -90.00   0.5000    4.0000
omega____ theta____ kappa____ phi______ frames
    -      -39.1712  -19.0000   90.0000 50

 63 omega -119.00  -76.00   0.5000    4.0000
omega____ theta____ kappa____ phi______ frames
    -      -39.1712  -77.0000  150.0000 86

 64 omega -115.00  -78.00   0.5000    4.0000
omega____ theta____ kappa____ phi______ frames
    -      -39.1712 -125.0000  150.0000 74

 65 omega -117.00  -92.00   0.5000    4.0000
omega____ theta____ kappa____ phi______ frames
    -      -39.1712  -99.0000  150.0000 50

 66 omega   45.00   72.00   0.5000    4.0000
omega____ theta____ kappa____ phi______ frames
    -       39.1712 -125.0000 -180.0000 54
;
_diffrn_measurement_device 'four-circle diffractometer'
_diffrn_measurement_device_type 'SuperNova, Dual, Cu at zero, AtlasS2'
_diffrn_measurement_method '\w scans'
_diffrn_orient_matrix_UB_11 -0.0445670000
_diffrn_orient_matrix_UB_12 -0.0178702000
_diffrn_orient_matrix_UB_13 0.0277555000
_diffrn_orient_matrix_UB_21 -0.0428118000
_diffrn_orient_matrix_UB_22 0.0541514000
_diffrn_orient_matrix_UB_23 -0.0093850000
_diffrn_orient_matrix_UB_31 -0.0355432000
_diffrn_orient_matrix_UB_32 -0.0427286000
_diffrn_orient_matrix_UB_33 -0.0234693000
_diffrn_radiation_monochromator mirror
_diffrn_radiation_probe x-ray
_diffrn_radiation_type CuK\a
_diffrn_radiation_wavelength 1.54184
_diffrn_reflns_av_R_equivalents 0.0325
_diffrn_reflns_av_unetI/netI 0.0164
_diffrn_reflns_Laue_measured_fraction_full 1.000
_diffrn_reflns_Laue_measured_fraction_max 0.999
_diffrn_reflns_limit_h_max 27
_diffrn_reflns_limit_h_min -27
_diffrn_reflns_limit_k_max 27
_diffrn_reflns_limit_k_min -27
_diffrn_reflns_limit_l_max 51
_diffrn_reflns_limit_l_min -51
_diffrn_reflns_number 232073
_diffrn_reflns_point_group_measured_fraction_full 1.000
_diffrn_reflns_point_group_measured_fraction_max 0.998
_diffrn_reflns_theta_full 67.684
_diffrn_reflns_theta_max 76.746
_diffrn_reflns_theta_min 2.891
_diffrn_source 'sealed X-ray tube'
_diffrn_source_type 'SuperNova (Cu) X-ray Source'
_exptl_absorpt_coefficient_mu 2.458
_exptl_absorpt_correction_T_max 0.617
_exptl_absorpt_correction_T_min 0.481
_exptl_absorpt_correction_type gaussian
_exptl_absorpt_process_details
;
CrysAlisPro, Agilent Technologies,
Version 1.171.37.35 (release 13-08-2014 CrysAlis171 .NET)
(compiled Aug 13 2014,18:06:01)
Numerical absorption correction based on gaussian integration over
            a multifaceted crystal model
Empirical absorption correction using spherical harmonics,
 implemented in SCALE3 ABSPACK scaling algorithm.
;
_exptl_crystal_colour 'clear colourless'
_exptl_crystal_colour_lustre clear
_exptl_crystal_colour_primary colourless
_exptl_crystal_density_diffrn 1.348
_exptl_crystal_description block
_exptl_crystal_F_000 8144
_exptl_crystal_size_max 0.4914
_exptl_crystal_size_mid 0.2994
_exptl_crystal_size_min 0.2372
_refine_diff_density_max 0.950
_refine_diff_density_min -0.525
_refine_diff_density_rms 0.075
_refine_ls_abs_structure_details
;
 Flack x determined using 18622 quotients [(I+)-(I-)]/[(I+)+(I-)]
 (Parsons, Flack and Wagner, Acta Cryst. B69 (2013) 249-259).
;
_refine_ls_abs_structure_Flack -0.0022(15)
_refine_ls_extinction_method none
_refine_ls_goodness_of_fit_ref 1.053
_refine_ls_hydrogen_treatment constr
_refine_ls_matrix_type full
_refine_ls_number_parameters 2406
_refine_ls_number_reflns 40155
_refine_ls_number_restraints 424
_refine_ls_restrained_S_all 1.056
_refine_ls_R_factor_all 0.0397
_refine_ls_R_factor_gt 0.0397
_refine_ls_shift/su_max 0.002
_refine_ls_shift/su_mean 0.000
_refine_ls_structure_factor_coef Fsqd
_refine_ls_weighting_details 'w=1/[\s^2^(Fo^2^)+(0.0912P)^2^+2.0882P] where P=(Fo^2^+2Fc^2^)/3'
_refine_ls_weighting_scheme calc
_refine_ls_wR_factor_gt 0.1073
_refine_ls_wR_factor_ref 0.1073
_reflns_Friedel_coverage 0.871
_reflns_Friedel_fraction_full 1.000
_reflns_Friedel_fraction_max 0.996
_reflns_number_gt 40144
_reflns_number_total 40155
_reflns_threshold_expression 'I > 2\s(I)'
_cod_data_source_file c6dt01871h2.cif
_cod_data_source_block 34OTf2
_cod_depositor_comments 'Adding full bibliography for 7039669--7039682.cif.'
_cod_original_formula_sum 'C45 H55 Cl F6 N2 O6.50 P S2'
_cod_database_code 7039682
_chemical_oxdiff_formula 'C42 H36 N2 F6 O6 S2 P2 Cl1'
_shelx_space_group_comment
;
The symmetry employed for this shelxl refinement is uniquely defined
by the following loop, which should always be used as a source of
symmetry information in preference to the above space-group names.
They are only intended as comments.
;
_reflns_odcompleteness_completeness 99.97
_reflns_odcompleteness_iscentric 1
_reflns_odcompleteness_theta 66.97
_olex2_refinement_description
;
1. Twinned data refinement
 Scales: 0.5084(8) 0.4916(8)
2. Fixed Uiso
 At 1.2 times of:
  All C(H) groups, All C(H,H) groups
 At 1.5 times of:
  All C(H,H,H) groups
3. Restrained distances
 C50-C51 \\sim C52-C53 \\sim C54-C55 \\sim C56-C57
 with sigma of 0.02
 O26-C56 \\sim O26-C55 \\sim O25-C51 \\sim O25-C52
 with sigma of 0.02
 F20B-F21B \\sim F21B-F19B \\sim F19B-F20B
 with sigma of 0.02
 O21B-O20B \\sim O20B-O19B \\sim O19B-O21B
 with sigma of 0.02
 F20B-C48B \\sim F19B-C48B \\sim F21B-C48B \\sim F19A-C48A \\sim F20A-C48A
\\sim F21A-C48A \\sim F24B-
 C49B \\sim F22B-C49B \\sim F23B-C49B \\sim F22A-C49A \\sim F23A-C49A \\sim
F24A-C49A \\sim F16B-C47B ~
 F17B-C47B \\sim F18B-C47B \\sim F18A-C47A \\sim F17A-C47A \\sim F16A-C47A
 with sigma of 0.02
 S7B-O19B \\sim S7B-O20B \\sim S7A-O21A \\sim S7A-O20A \\sim S7A-O19A \\sim
S6A-O18A \\sim S6A-O17A ~
 S6A-O16A \\sim S6B-O17B \\sim S6B-O16B \\sim S6B-O18B \\sim S8A-O22A \\sim
S8A-O24A \\sim S8B-O24B ~
 S8A-O23A \\sim S8B-O23B \\sim S8B-O22B
 with sigma of 0.02
 S7B-C48B \\sim S7A-C48A \\sim S6A-C47A \\sim S6B-C47B \\sim S8A-C49A \\sim
S8B-C49B
 with sigma of 0.02
4. Uiso/Uaniso restraints and constraints
O25 \\sim C52 \\sim C51 \\sim C53 \\sim C50: within 1.7A with sigma of 0.01 and
sigma for terminal atoms of 0.02
C54 \\sim O26 \\sim C55 \\sim C56 \\sim C57: within 1.7A with sigma of 0.01 and
sigma for terminal atoms of 0.02
N1D \\sim C1D \\sim N2D \\sim C3D \\sim C2D \\sim C4D: within 2A with sigma of
0.01 and sigma for terminal atoms of 0.02
Uanis(C4B) \\sim Ueq, Uanis(C4D) \\sim Ueq, Uanis(C2D) \\sim Ueq: with sigma of
0.002 and sigma for terminal atoms of 0.004
Uanis(C49A) = Uanis(C49B)
Uanis(F22A) = Uanis(F24B)
Uanis(F24A) = Uanis(F23B)
Uanis(F23A) = Uanis(O22B)
Uanis(O22A) = Uanis(F22B)
Uanis(S8A) = Uanis(S8B)
Uanis(O23A) = Uanis(O23B)
Uanis(O24A) = Uanis(O24B)
Uanis(O19A) = Uanis(F20B)
Uanis(F19A) = Uanis(O20B)
Uanis(O21A) = Uanis(O21B)
Uanis(O20A) = Uanis(O19B)
Uanis(F20A) = Uanis(F21B)
Uanis(F21A) = Uanis(F19B)
Uanis(C48A) = Uanis(C48B)
Uanis(S7A) = Uanis(S7B)
Uanis(O16A) = Uanis(O16B)
Uanis(O17A) = Uanis(O17B)
Uanis(O18A) = Uanis(F18B)
Uanis(F16A) = Uanis(O18B)
Uanis(F18A) = Uanis(F16B)
Uanis(F17A) = Uanis(F17B)
Uanis(C47A) = Uanis(C47B)
Uanis(S6A) = Uanis(S6B)
5. Others
 Sof(F20B)=Sof(S7B)=Sof(S6B)=Sof(O20B)=Sof(F19B)=Sof(F17B)=Sof(O18B)=Sof(F18B)=
 Sof(F21B)=Sof(F16B)=Sof(O17B)=Sof(C47B)=Sof(O21B)=Sof(O19B)=Sof(O16B)=
 Sof(C48B)=1-FVAR(1)
 Sof(S7A)=Sof(F21A)=Sof(F20A)=Sof(F19A)=Sof(O20A)=Sof(O21A)=Sof(C48A)=Sof(S6A)=
 Sof(F17A)=Sof(F16A)=Sof(F18A)=Sof(O16A)=Sof(O17A)=Sof(O18A)=Sof(C47A)=
 Sof(O19A)=FVAR(1)
 Sof(S8B)=Sof(O22B)=Sof(C49B)=Sof(F23B)=Sof(F24B)=Sof(O24B)=Sof(F22B)=
 Sof(O23B)=1-FVAR(2)
 Sof(S8A)=Sof(F23A)=Sof(F24A)=Sof(F22A)=Sof(O22A)=Sof(O24A)=Sof(O23A)=
 Sof(C49A)=FVAR(2)
6.a Ternary CH refined with riding coordinates:
 C26D(H26D), C23D(H23D), C11D(H11D), C14D(H14D), C26B(H26B), C14B(H14B),
 C11B(H11B), C23B(H23B), C26A(H26A), C23A(H23A), C14A(H14A), C11A(H11A),
 C26C(H26C), C23C(H23C), C11C(H11C), C14C(H14C)
6.b Secondary CH2 refined with riding coordinates:
 C55(H55A,H55B), C52(H52A,H52B), C56(H56A,H56B), C51(H51A,H51B)
6.c Aromatic/amide H refined with riding coordinates:
 C21D(H21D), C31D(H31D), C37D(H37D), C34D(H34D), C41D(H41D), C20D(H20D),
 C39D(H39D), C40D(H40D), C32D(H32D), C35D(H35D), C33D(H33D), C19D(H19D),
 C7D(H7D), C9D(H9D), C38D(H38D), C8D(H8D), C39B(H39B), C7B(H7B), C20B(H20B),
 C35B(H35B), C41B(H41B), C19B(H19B), C38B(H38B), C37B(H37B), C40B(H40B),
 C8B(H8B), C9B(H9B), C34B(H34B), C32B(H32B), C31B(H31B), C33B(H33B), C21B(H21B),
  C20A(H20A), C35A(H35A), C21A(H21A), C8A(H8A), C37A(H37A), C34A(H34A),
 C19A(H19A), C33A(H33A), C38A(H38A), C7A(H7A), C40A(H40A), C41A(H41A), C9A(H9A),
  C31A(H31A), C39A(H39A), C32A(H32A), C21C(H21C), C37C(H37C), C31C(H31C),
 C40C(H40C), C41C(H41C), C39C(H39C), C20C(H20C), C38C(H38C), C19C(H19C),
 C32C(H32C), C35C(H35C), C33C(H33C), C9C(H9C), C7C(H7C), C34C(H34C), C8C(H8C)
6.d Idealised Me refined as rotating group:
 C29D(H29A,H29B,H29C), C4D(H4DA,H4DB,H4DC), C27D(H27A,H27B,H27C), C24D(H24A,
 H24B,H24C), C16D(H16A,H16B,H16C), C28D(H28A,H28B,H28C), C12D(H12A,H12B,H12C),
 C25D(H25A,H25B,H25C), C13D(H13A,H13B,H13C), C15D(H15A,H15B,H15C), C24B(H24D,
 H24E,H24F), C27B(H27D,H27E,H27F), C4B(H4BA,H4BB,H4BC), C29B(H29D,H29E,H29F),
 C16B(H16D,H16E,H16F), C13B(H13D,H13E,H13F), C28B(H28D,H28E,H28F), C12B(H12D,
 H12E,H12F), C15B(H15D,H15E,H15F), C25B(H25D,H25E,H25F), C29A(H29G,H29H,H29I),
 C4A(H4AA,H4AB,H4AC), C13A(H13G,H13H,H13I), C28A(H28G,H28H,H28I), C27A(H27G,
 H27H,H27I), C24A(H24G,H24H,H24I), C12A(H12G,H12H,H12I), C16A(H16G,H16H,H16I),
 C15A(H15G,H15H,H15I), C25A(H25G,H25H,H25I), C13C(H13J,H13K,H13L), C27C(H27J,
 H27K,H27L), C29C(H29J,H29K,H29L), C28C(H28J,H28K,H28L), C15C(H15J,H15K,H15L),
 C24C(H24J,H24K,H24L), C25C(H25J,H25K,H25L), C4C(H4CA,H4CB,H4CC), C16C(H16J,
 H16K,H16L), C12C(H12J,H12K,H12L), C54(H54A,H54B,H54C), C53(H53A,H53B,H53C),
 C57(H57A,H57B,H57C), C50(H50A,H50B,H50C)
;
_shelx_shelxl_version_number 2014/7
_olex2_submission_special_instructions 'No special instructions were received'

loop_
_space_group_symop_operation_xyz
'x, y, z'
'-x+1/2, -y, z+1/2'
'x+1/2, -y+1/2, -z'
'-x, y+1/2, -z+1/2'

loop_
_atom_site_label
_atom_site_type_symbol
_atom_site_fract_x
_atom_site_fract_y
_atom_site_fract_z
_atom_site_U_iso_or_equiv
_atom_site_adp_type
_atom_site_occupancy
_atom_site_site_symmetry_order
_atom_site_calc_flag
_atom_site_refinement_flags_posn
_atom_site_refinement_flags_adp
_atom_site_refinement_flags_occupancy
_atom_site_disorder_assembly
_atom_site_disorder_group
Cl1D Cl 0.29041(5) 0.13886(5) 0.50929(2) 0.02025(19) Uani 1 1 d . . . . .
P1D P 0.20557(4) 0.27781(5) 0.51927(2) 0.01297(18) Uani 1 1 d . . . . .
N1D N 0.24028(17) 0.27114(15) 0.45132(7) 0.0163(6) Uani 1 1 d . U . . .
N2D N 0.29449(17) 0.18652(16) 0.44949(8) 0.0165(6) Uani 1 1 d . U . . .
C1D C 0.2736(2) 0.23509(19) 0.43207(9) 0.0195(8) Uani 1 1 d . U . . .
C21D C 0.3562(2) 0.0382(2) 0.41838(11) 0.0240(9) Uani 1 1 d . . . . .
H21D H 0.3424 -0.0018 0.4121 0.029 Uiso 1 1 calc R . . . .
C10D C 0.1509(2) 0.3284(2) 0.42961(9) 0.0229(8) Uani 1 1 d . . . . .
C31D C 0.2512(2) 0.3618(2) 0.56290(10) 0.0193(8) Uani 1 1 d . . . . .
H31D H 0.2097 0.3760 0.5644 0.023 Uiso 1 1 calc R . . . .
C37D C 0.1976(2) 0.1999(2) 0.57226(10) 0.0211(8) Uani 1 1 d . . . . .
H37D H 0.2275 0.2258 0.5823 0.025 Uiso 1 1 calc R . . . .
C34D C 0.3731(2) 0.3204(2) 0.55864(12) 0.0246(9) Uani 1 1 d . . . . .
H34D H 0.4146 0.3061 0.5574 0.030 Uiso 1 1 calc R . . . .
C41D C 0.1303(2) 0.1764(2) 0.52653(11) 0.0213(8) Uani 1 1 d . . . . .
H41D H 0.1152 0.1860 0.5054 0.026 Uiso 1 1 calc R . . . .
C29D C 0.1456(2) 0.3315(2) 0.51084(10) 0.0203(8) Uani 1 1 d . . . . .
H29A H 0.1146 0.3120 0.4968 0.030 Uiso 1 1 calc GR . . . .
H29B H 0.1630 0.3677 0.4998 0.030 Uiso 1 1 calc GR . . . .
H29C H 0.1261 0.3444 0.5313 0.030 Uiso 1 1 calc GR . . . .
C5D C 0.2117(2) 0.33008(18) 0.44174(9) 0.0188(8) Uani 1 1 d . . . . .
C18D C 0.4001(2) 0.1555(2) 0.43757(10) 0.0197(8) Uani 1 1 d . . . . .
C3D C 0.27265(18) 0.19190(19) 0.48060(9) 0.0144(7) Uani 1 1 d . U . . .
C20D C 0.4189(2) 0.0524(2) 0.41727(12) 0.0254(9) Uani 1 1 d . . . . .
H20D H 0.4474 0.0216 0.4102 0.030 Uiso 1 1 calc R . . . .
C17D C 0.33792(19) 0.13956(19) 0.43778(9) 0.0166(7) Uani 1 1 d . . . . .
C39D C 0.1302(2) 0.1114(2) 0.57399(12) 0.0284(10) Uani 1 1 d . . . . .
H39D H 0.1150 0.0763 0.5854 0.034 Uiso 1 1 calc R . . . .
C4D C 0.2853(3) 0.2443(2) 0.39680(9) 0.0325(10) Uani 1 1 d . U . . .
H4DA H 0.2643 0.2118 0.3843 0.049 Uiso 1 1 calc GR . . . .
H4DB H 0.3298 0.2424 0.3926 0.049 Uiso 1 1 calc GR . . . .
H4DC H 0.2694 0.2849 0.3901 0.049 Uiso 1 1 calc GR . . . .
C40D C 0.1075(2) 0.1252(2) 0.54336(13) 0.0278(10) Uani 1 1 d . . . . .
H40D H 0.0764 0.0999 0.5338 0.033 Uiso 1 1 calc R . . . .
C26D C 0.24507(19) 0.0680(2) 0.42885(11) 0.0193(8) Uani 1 1 d . . . . .
H26D H 0.2226 0.1054 0.4370 0.023 Uiso 1 1 calc R . . . .
C27D C 0.2309(2) 0.0142(2) 0.45177(12) 0.0306(10) Uani 1 1 d . . . . .
H27A H 0.2485 -0.0240 0.4428 0.046 Uiso 1 1 calc GR . . . .
H27B H 0.1860 0.0095 0.4539 0.046 Uiso 1 1 calc GR . . . .
H27C H 0.2490 0.0224 0.4732 0.046 Uiso 1 1 calc GR . . . .
C23D C 0.4248(2) 0.2184(2) 0.44796(11) 0.0253(9) Uani 1 1 d . . . . .
H23D H 0.3889 0.2474 0.4499 0.030 Uiso 1 1 calc R . . . .
C36D C 0.17592(18) 0.2138(2) 0.54113(10) 0.0166(8) Uani 1 1 d . . . . .
C32D C 0.2968(2) 0.3882(2) 0.58194(11) 0.0234(9) Uani 1 1 d . . . . .
H32D H 0.2865 0.4205 0.5967 0.028 Uiso 1 1 calc R . . . .
C6D C 0.2477(3) 0.3823(2) 0.44579(9) 0.0300(10) Uani 1 1 d . . . . .
C30D C 0.26668(18) 0.31420(19) 0.54151(10) 0.0151(7) Uani 1 1 d . . . . .
C35D C 0.32753(19) 0.2936(2) 0.53914(11) 0.0216(8) Uani 1 1 d . . . . .
H35D H 0.3380 0.2614 0.5243 0.026 Uiso 1 1 calc R . . . .
C33D C 0.3577(2) 0.3679(2) 0.57977(12) 0.0271(9) Uani 1 1 d . . . . .
H33D H 0.3888 0.3866 0.5928 0.032 Uiso 1 1 calc R . . . .
C2D C 0.23824(18) 0.24526(17) 0.48285(8) 0.0130(7) Uani 1 1 d . U . . .
C19D C 0.4411(2) 0.1099(2) 0.42611(11) 0.0264(9) Uani 1 1 d . . . . .
H19D H 0.4840 0.1187 0.4245 0.032 Uiso 1 1 calc R . . . .
C7D C 0.2188(3) 0.4384(2) 0.43641(13) 0.0378(13) Uani 1 1 d . . . . .
H7D H 0.2415 0.4759 0.4377 0.045 Uiso 1 1 calc R . . . .
C9D C 0.1251(2) 0.3861(2) 0.42192(10) 0.0307(10) Uani 1 1 d . . . . .
H9D H 0.0838 0.3883 0.4141 0.037 Uiso 1 1 calc R . . . .
C22D C 0.31372(19) 0.0824(2) 0.42863(9) 0.0168(8) Uani 1 1 d . . . . .
C38D C 0.1756(2) 0.1487(2) 0.58839(11) 0.0276(10) Uani 1 1 d . . . . .
H38D H 0.1913 0.1385 0.6094 0.033 Uiso 1 1 calc R . . . .
C24D C 0.4551(2) 0.2128(2) 0.48171(12) 0.0327(10) Uani 1 1 d . . . . .
H24A H 0.4242 0.1991 0.4976 0.049 Uiso 1 1 calc GR . . . .
H24B H 0.4715 0.2531 0.4883 0.049 Uiso 1 1 calc GR . . . .
H24C H 0.4889 0.1826 0.4807 0.049 Uiso 1 1 calc GR . . . .
C11D C 0.3133(3) 0.3818(2) 0.45758(12) 0.0355(12) Uani 1 1 d . . . . .
H11D H 0.3210 0.3403 0.4675 0.043 Uiso 1 1 calc R . . . .
C14D C 0.1137(2) 0.2700(2) 0.42462(10) 0.0258(9) Uani 1 1 d . . . . .
H14D H 0.1350 0.2354 0.4363 0.031 Uiso 1 1 calc R . . . .
C16D C 0.0477(2) 0.2751(3) 0.43769(13) 0.0382(12) Uani 1 1 d . . . . .
H16A H 0.0489 0.2848 0.4610 0.057 Uiso 1 1 calc GR . . . .
H16B H 0.0262 0.2357 0.4344 0.057 Uiso 1 1 calc GR . . . .
H16C H 0.0258 0.3080 0.4260 0.057 Uiso 1 1 calc GR . . . .
C28D C 0.2216(2) 0.0538(2) 0.39467(11) 0.0269(10) Uani 1 1 d . . . . .
H28A H 0.2415 0.0161 0.3866 0.040 Uiso 1 1 calc GR . . . .
H28B H 0.2314 0.0884 0.3801 0.040 Uiso 1 1 calc GR . . . .
H28C H 0.1767 0.0477 0.3953 0.040 Uiso 1 1 calc GR . . . .
C8D C 0.1590(3) 0.4396(3) 0.42555(12) 0.0422(13) Uani 1 1 d . . . . .
H8D H 0.1403 0.4782 0.4204 0.051 Uiso 1 1 calc R . . . .
C12D C 0.3595(3) 0.3897(3) 0.42941(15) 0.0524(15) Uani 1 1 d . . . . .
H12A H 0.3506 0.3590 0.4124 0.079 Uiso 1 1 calc GR . . . .
H12B H 0.4016 0.3836 0.4376 0.079 Uiso 1 1 calc GR . . . .
H12C H 0.3556 0.4314 0.4203 0.079 Uiso 1 1 calc GR . . . .
C25D C 0.4710(3) 0.2462(3) 0.42323(13) 0.0380(11) Uani 1 1 d . . . . .
H25A H 0.5078 0.2199 0.4220 0.057 Uiso 1 1 calc GR . . . .
H25B H 0.4829 0.2878 0.4303 0.057 Uiso 1 1 calc GR . . . .
H25C H 0.4514 0.2485 0.4017 0.057 Uiso 1 1 calc GR . . . .
C13D C 0.3256(3) 0.4306(3) 0.48438(14) 0.0485(15) Uani 1 1 d . . . . .
H13A H 0.3229 0.4722 0.4749 0.073 Uiso 1 1 calc GR . . . .
H13B H 0.3671 0.4243 0.4935 0.073 Uiso 1 1 calc GR . . . .
H13C H 0.2947 0.4263 0.5017 0.073 Uiso 1 1 calc GR . . . .
C15D C 0.1107(3) 0.2539(3) 0.38842(13) 0.0479(14) Uani 1 1 d . . . . .
H15A H 0.0848 0.2843 0.3771 0.072 Uiso 1 1 calc GR . . . .
H15B H 0.0929 0.2125 0.3857 0.072 Uiso 1 1 calc GR . . . .
H15C H 0.1525 0.2546 0.3792 0.072 Uiso 1 1 calc GR . . . .
Cl1B Cl 0.29722(5) 0.87269(5) 0.49187(2) 0.02147(19) Uani 1 1 d . . . . .
P1B P 0.22321(4) 0.72775(5) 0.47888(2) 0.01335(17) Uani 1 1 d . . . . .
N1B N 0.26846(16) 0.72744(16) 0.54515(8) 0.0156(6) Uani 1 1 d . . . . .
N2B N 0.31462(15) 0.81698(16) 0.54901(8) 0.0143(6) Uani 1 1 d . . . . .
C24B C 0.4973(2) 0.7665(3) 0.56697(19) 0.0491(17) Uani 1 1 d . . . . .
H24D H 0.5318 0.7953 0.5703 0.074 Uiso 1 1 calc GR . . . .
H24E H 0.5125 0.7286 0.5566 0.074 Uiso 1 1 calc GR . . . .
H24F H 0.4787 0.7564 0.5881 0.074 Uiso 1 1 calc GR . . . .
C5B C 0.25194(19) 0.66345(19) 0.55275(9) 0.0192(8) Uani 1 1 d . . . . .
C3B C 0.28821(19) 0.81394(18) 0.51875(9) 0.0155(7) Uani 1 1 d . . . . .
C30B C 0.2830(2) 0.6955(2) 0.45444(10) 0.0193(8) Uani 1 1 d . . . . .
C39B C 0.1290(3) 0.8924(2) 0.43149(13) 0.0321(11) Uani 1 1 d . . . . .
H39B H 0.1092 0.9267 0.4215 0.039 Uiso 1 1 calc R . . . .
C7B C 0.2809(2) 0.5567(2) 0.55300(11) 0.0276(9) Uani 1 1 d . . . . .
H7B H 0.3091 0.5240 0.5487 0.033 Uiso 1 1 calc R . . . .
C20B C 0.4314(2) 0.9523(2) 0.58734(12) 0.0238(9) Uani 1 1 d . . . . .
H20B H 0.4578 0.9820 0.5973 0.029 Uiso 1 1 calc R . . . .
C18B C 0.41835(19) 0.8536(2) 0.56022(11) 0.0203(8) Uani 1 1 d . . . . .
C26B C 0.25846(19) 0.9304(2) 0.57282(10) 0.0184(8) Uani 1 1 d . . . . .
H26B H 0.2383 0.8953 0.5610 0.022 Uiso 1 1 calc R . . . .
C35B C 0.34291(19) 0.7199(2) 0.45502(10) 0.0209(8) Uani 1 1 d . . . . .
H35B H 0.3525 0.7534 0.4691 0.025 Uiso 1 1 calc R . . . .
C41B C 0.2053(2) 0.8111(2) 0.42905(10) 0.0213(8) Uani 1 1 d . . . . .
H41B H 0.2372 0.7899 0.4177 0.026 Uiso 1 1 calc R . . . .
C19B C 0.45722(19) 0.8989(2) 0.57405(11) 0.0220(9) Uani 1 1 d . . . . .
H19B H 0.5008 0.8930 0.5743 0.026 Uiso 1 1 calc R . . . .
C38B C 0.1102(2) 0.8732(2) 0.46221(13) 0.0297(10) Uani 1 1 d . . . . .
H38B H 0.0778 0.8944 0.4732 0.036 Uiso 1 1 calc R . . . .
C36B C 0.18663(18) 0.7915(2) 0.46027(10) 0.0160(8) Uani 1 1 d . . . . .
C37B C 0.1389(2) 0.8231(2) 0.47681(11) 0.0214(8) Uani 1 1 d . . . . .
H37B H 0.1265 0.8101 0.4979 0.026 Uiso 1 1 calc R . . . .
C1B C 0.30136(19) 0.76392(19) 0.56476(9) 0.0171(7) Uani 1 1 d . . . . .
C27B C 0.2324(2) 0.9330(3) 0.60708(12) 0.0351(12) Uani 1 1 d . . . . .
H27D H 0.2437 0.8952 0.6188 0.053 Uiso 1 1 calc GR . . . .
H27E H 0.1872 0.9365 0.6061 0.053 Uiso 1 1 calc GR . . . .
H27F H 0.2494 0.9690 0.6185 0.053 Uiso 1 1 calc GR . . . .
C4B C 0.3223(2) 0.7500(2) 0.59881(10) 0.0260(9) Uani 1 1 d . U . . .
H4BA H 0.3085 0.7085 0.6050 0.039 Uiso 1 1 calc GR . . . .
H4BB H 0.3046 0.7805 0.6138 0.039 Uiso 1 1 calc GR . . . .
H4BC H 0.3676 0.7520 0.5999 0.039 Uiso 1 1 calc GR . . . .
C6B C 0.2973(2) 0.61796(19) 0.54635(10) 0.0220(8) Uani 1 1 d . . . . .
C40B C 0.1765(3) 0.8619(2) 0.41512(11) 0.0298(10) Uani 1 1 d . . . . .
H40B H 0.1892 0.8759 0.3942 0.036 Uiso 1 1 calc R . . . .
C8B C 0.2223(3) 0.5440(3) 0.56606(12) 0.0345(11) Uani 1 1 d . . . . .
H8B H 0.2115 0.5024 0.5708 0.041 Uiso 1 1 calc R . . . .
C9B C 0.1808(2) 0.5895(2) 0.57211(11) 0.0301(10) Uani 1 1 d . . . . .
H9B H 0.1416 0.5789 0.5810 0.036 Uiso 1 1 calc R . . . .
C29B C 0.1659(2) 0.6701(2) 0.48804(10) 0.0227(8) Uani 1 1 d . . . . .
H29D H 0.1433 0.6593 0.4681 0.034 Uiso 1 1 calc GR . . . .
H29E H 0.1369 0.6864 0.5042 0.034 Uiso 1 1 calc GR . . . .
H29F H 0.1862 0.6331 0.4967 0.034 Uiso 1 1 calc GR . . . .
C34B C 0.3880(2) 0.6954(2) 0.43509(11) 0.0259(9) Uani 1 1 d . . . . .
H34B H 0.4286 0.7123 0.4353 0.031 Uiso 1 1 calc R . . . .
C22B C 0.3281(2) 0.9194(2) 0.57319(10) 0.0183(8) Uani 1 1 d . . . . .
C14B C 0.1473(2) 0.7022(2) 0.57259(9) 0.0249(9) Uani 1 1 d . . . . .
H14B H 0.1545 0.7365 0.5567 0.030 Uiso 1 1 calc R . . . .
C2B C 0.25859(18) 0.75834(18) 0.51506(9) 0.0138(7) Uani 1 1 d . . . . .
C10B C 0.1942(2) 0.6518(2) 0.56557(10) 0.0236(8) Uani 1 1 d . . . . .
C32B C 0.3141(3) 0.6226(3) 0.41350(13) 0.0396(13) Uani 1 1 d . . . . .
H32B H 0.3041 0.5904 0.3987 0.048 Uiso 1 1 calc R . . . .
C17B C 0.35495(18) 0.86521(18) 0.56151(9) 0.0145(7) Uani 1 1 d . . . . .
C11B C 0.3617(2) 0.6313(2) 0.53373(11) 0.0258(9) Uani 1 1 d . . . . .
H11B H 0.3636 0.6758 0.5272 0.031 Uiso 1 1 calc R . . . .
C31B C 0.2689(2) 0.6461(2) 0.43378(11) 0.0265(9) Uani 1 1 d . . . . .
H31B H 0.2285 0.6288 0.4337 0.032 Uiso 1 1 calc R . . . .
C16B C 0.0806(2) 0.6811(3) 0.56886(13) 0.0348(10) Uani 1 1 d . . . . .
H16D H 0.0760 0.6583 0.5484 0.052 Uiso 1 1 calc GR . . . .
H16E H 0.0532 0.7173 0.5687 0.052 Uiso 1 1 calc GR . . . .
H16F H 0.0695 0.6542 0.5872 0.052 Uiso 1 1 calc GR . . . .
C23B C 0.4477(2) 0.7973(2) 0.54459(14) 0.0321(11) Uani 1 1 d . . . . .
H23B H 0.4141 0.7662 0.5412 0.038 Uiso 1 1 calc R . . . .
C13B C 0.3799(2) 0.5916(2) 0.50393(13) 0.0341(10) Uani 1 1 d . . . . .
H13D H 0.3792 0.5478 0.5100 0.051 Uiso 1 1 calc GR . . . .
H13E H 0.4215 0.6031 0.4967 0.051 Uiso 1 1 calc GR . . . .
H13F H 0.3503 0.5989 0.4862 0.051 Uiso 1 1 calc GR . . . .
C28B C 0.2441(2) 0.9909(2) 0.55426(13) 0.0303(10) Uani 1 1 d . . . . .
H28D H 0.1993 0.9947 0.5511 0.045 Uiso 1 1 calc GR . . . .
H28E H 0.2647 0.9902 0.5330 0.045 Uiso 1 1 calc GR . . . .
H28F H 0.2592 1.0263 0.5669 0.045 Uiso 1 1 calc GR . . . .
C12B C 0.4094(3) 0.6206(3) 0.56123(14) 0.0396(12) Uani 1 1 d . . . . .
H12D H 0.3957 0.6421 0.5810 0.059 Uiso 1 1 calc GR . . . .
H12E H 0.4497 0.6367 0.5545 0.059 Uiso 1 1 calc GR . . . .
H12F H 0.4128 0.5762 0.5657 0.059 Uiso 1 1 calc GR . . . .
C33B C 0.3742(3) 0.6455(3) 0.41445(12) 0.0350(11) Uani 1 1 d . . . . .
H33B H 0.4055 0.6276 0.4013 0.042 Uiso 1 1 calc R . . . .
C21B C 0.3685(2) 0.9632(2) 0.58645(10) 0.0214(8) Uani 1 1 d . . . . .
H21B H 0.3524 1.0008 0.5949 0.026 Uiso 1 1 calc R . . . .
C15B C 0.1554(2) 0.7291(3) 0.60737(11) 0.0342(10) Uani 1 1 d . . . . .
H15D H 0.1599 0.6951 0.6230 0.051 Uiso 1 1 calc GR . . . .
H15E H 0.1190 0.7538 0.6131 0.051 Uiso 1 1 calc GR . . . .
H15F H 0.1924 0.7552 0.6080 0.051 Uiso 1 1 calc GR . . . .
C25B C 0.4735(3) 0.8130(3) 0.51157(15) 0.0495(16) Uani 1 1 d . . . . .
H25D H 0.5039 0.8464 0.5137 0.074 Uiso 1 1 calc GR . . . .
H25E H 0.4398 0.8264 0.4972 0.074 Uiso 1 1 calc GR . . . .
H25F H 0.4936 0.7764 0.5023 0.074 Uiso 1 1 calc GR . . . .
Cl1A Cl 0.37643(5) 0.46211(5) 0.75809(2) 0.02265(19) Uani 1 1 d . . . . .
P1A P 0.52170(5) 0.53549(5) 0.77038(2) 0.01393(18) Uani 1 1 d . . . . .
N2A N 0.43158(16) 0.44592(16) 0.70061(8) 0.0152(6) Uani 1 1 d . . . . .
N1A N 0.52046(16) 0.49121(18) 0.70393(8) 0.0179(7) Uani 1 1 d . . . . .
C17A C 0.38301(19) 0.40539(19) 0.68882(10) 0.0177(8) Uani 1 1 d . . . . .
C20A C 0.29329(19) 0.3286(2) 0.66371(11) 0.0211(8) Uani 1 1 d . . . . .
H20A H 0.2626 0.3020 0.6548 0.025 Uiso 1 1 calc R . . . .
C29A C 0.5775(2) 0.5940(2) 0.76084(11) 0.0247(9) Uani 1 1 d . . . . .
H29G H 0.5582 0.6258 0.7472 0.037 Uiso 1 1 calc GR . . . .
H29H H 0.6123 0.5754 0.7491 0.037 Uiso 1 1 calc GR . . . .
H29I H 0.5926 0.6129 0.7810 0.037 Uiso 1 1 calc GR . . . .
C22A C 0.32935(19) 0.43256(19) 0.67605(10) 0.0176(8) Uani 1 1 d . . . . .
C35A C 0.6078(2) 0.4900(2) 0.81346(11) 0.0248(9) Uani 1 1 d . . . . .
H35A H 0.6248 0.5305 0.8137 0.030 Uiso 1 1 calc R . . . .
C26A C 0.3179(2) 0.5018(2) 0.67635(12) 0.0237(9) Uani 1 1 d . . . . .
H26A H 0.3539 0.5219 0.6874 0.028 Uiso 1 1 calc R . . . .
C21A C 0.28441(19) 0.3922(2) 0.66336(11) 0.0205(8) Uani 1 1 d . . . . .
H21A H 0.2474 0.4087 0.6544 0.025 Uiso 1 1 calc R . . . .
C3A C 0.43512(18) 0.47095(19) 0.73161(9) 0.0151(7) Uani 1 1 d . . . . .
C8A C 0.7051(2) 0.5332(3) 0.68146(14) 0.0385(12) Uani 1 1 d . . . . .
H8A H 0.7470 0.5428 0.6767 0.046 Uiso 1 1 calc R . . . .
C37A C 0.4390(2) 0.5485(2) 0.82120(10) 0.0222(9) Uani 1 1 d . . . . .
H37A H 0.4608 0.5161 0.8319 0.027 Uiso 1 1 calc R . . . .
C18A C 0.3926(2) 0.3413(2) 0.68990(11) 0.0207(8) Uani 1 1 d . . . . .
C34A C 0.6331(2) 0.4427(3) 0.83242(11) 0.0310(11) Uani 1 1 d . . . . .
H34A H 0.6685 0.4508 0.8454 0.037 Uiso 1 1 calc R . . . .
C19A C 0.3472(2) 0.3036(2) 0.67704(11) 0.0232(9) Uani 1 1 d . . . . .
H19A H 0.3527 0.2600 0.6773 0.028 Uiso 1 1 calc R . . . .
C33A C 0.6076(3) 0.3850(3) 0.83248(13) 0.0334(11) Uani 1 1 d . . . . .
H33A H 0.6253 0.3538 0.8458 0.040 Uiso 1 1 calc R . . . .
C10A C 0.6294(2) 0.4619(2) 0.70202(11) 0.0258(9) Uani 1 1 d . . . . .
C36A C 0.45770(18) 0.57052(19) 0.79060(10) 0.0148(7) Uani 1 1 d . . . . .
C2A C 0.49117(19) 0.50009(19) 0.73401(9) 0.0162(7) Uani 1 1 d . . . . .
C38A C 0.3872(2) 0.5758(3) 0.83535(12) 0.0299(10) Uani 1 1 d . . . . .
H38A H 0.3731 0.5617 0.8560 0.036 Uiso 1 1 calc R . . . .
C1A C 0.4836(2) 0.4582(2) 0.68469(10) 0.0194(8) Uani 1 1 d . . . . .
C5A C 0.58447(19) 0.5061(2) 0.69610(10) 0.0212(8) Uani 1 1 d . . . . .
C7A C 0.6581(2) 0.5778(2) 0.67522(11) 0.0315(10) Uani 1 1 d . . . . .
H7A H 0.6689 0.6165 0.6659 0.038 Uiso 1 1 calc R . . . .
C4A C 0.4958(2) 0.4385(2) 0.65095(11) 0.0271(9) Uani 1 1 d . . . . .
H4AA H 0.4992 0.3934 0.6501 0.041 Uiso 1 1 calc GR . . . .
H4AB H 0.5346 0.4571 0.6434 0.041 Uiso 1 1 calc GR . . . .
H4AC H 0.4618 0.4520 0.6369 0.041 Uiso 1 1 calc GR . . . .
C40A C 0.3758(2) 0.6445(2) 0.78995(13) 0.0292(10) Uani 1 1 d . . . . .
H40A H 0.3542 0.6773 0.7796 0.035 Uiso 1 1 calc R . . . .
C41A C 0.4267(2) 0.6184(2) 0.77507(11) 0.0230(9) Uani 1 1 d . . . . .
H41A H 0.4404 0.6329 0.7544 0.028 Uiso 1 1 calc R . . . .
C30A C 0.5562(2) 0.4756(2) 0.79394(10) 0.0195(8) Uani 1 1 d . . . . .
C9A C 0.6906(2) 0.4773(3) 0.69409(12) 0.0361(11) Uani 1 1 d . . . . .
H9A H 0.7225 0.4479 0.6977 0.043 Uiso 1 1 calc R . . . .
C23A C 0.4494(2) 0.3124(2) 0.70640(13) 0.0328(11) Uani 1 1 d . . . . .
H23A H 0.4807 0.3458 0.7098 0.039 Uiso 1 1 calc R . . . .
C6A C 0.5958(2) 0.5654(2) 0.68266(10) 0.0270(10) Uani 1 1 d . . . . .
C31A C 0.5304(2) 0.4163(2) 0.79440(11) 0.0236(9) Uani 1 1 d . . . . .
H31A H 0.4949 0.4073 0.7815 0.028 Uiso 1 1 calc R . . . .
C39A C 0.3562(2) 0.6230(3) 0.81987(13) 0.0326(11) Uani 1 1 d . . . . .
H39A H 0.3209 0.6410 0.8299 0.039 Uiso 1 1 calc R . . . .
C13A C 0.6562(2) 0.3768(3) 0.74275(12) 0.0335(10) Uani 1 1 d . . . . .
H13G H 0.6992 0.3723 0.7356 0.050 Uiso 1 1 calc GR . . . .
H13H H 0.6414 0.3373 0.7514 0.050 Uiso 1 1 calc GR . . . .
H13I H 0.6539 0.4085 0.7598 0.050 Uiso 1 1 calc GR . . . .
C14A C 0.5465(2) 0.6120(2) 0.67585(10) 0.0282(10) Uani 1 1 d . . . . .
H14A H 0.5118 0.6041 0.6915 0.034 Uiso 1 1 calc R . . . .
C32A C 0.5564(3) 0.3711(2) 0.81352(13) 0.0323(10) Uani 1 1 d . . . . .
H32A H 0.5394 0.3305 0.8137 0.039 Uiso 1 1 calc R . . . .
C28A C 0.2601(3) 0.5181(3) 0.69556(16) 0.0383(12) Uani 1 1 d . . . . .
H28G H 0.2242 0.4977 0.6857 0.058 Uiso 1 1 calc GR . . . .
H28H H 0.2540 0.5630 0.6952 0.058 Uiso 1 1 calc GR . . . .
H28I H 0.2648 0.5042 0.7182 0.058 Uiso 1 1 calc GR . . . .
C27A C 0.3142(3) 0.5273(2) 0.64150(12) 0.0356(12) Uani 1 1 d . . . . .
H27G H 0.3523 0.5171 0.6298 0.053 Uiso 1 1 calc GR . . . .
H27H H 0.3092 0.5724 0.6423 0.053 Uiso 1 1 calc GR . . . .
H27I H 0.2787 0.5089 0.6302 0.053 Uiso 1 1 calc GR . . . .
C24A C 0.4790(2) 0.2620(3) 0.68569(17) 0.0420(13) Uani 1 1 d . . . . .
H24G H 0.4480 0.2306 0.6803 0.063 Uiso 1 1 calc GR . . . .
H24H H 0.5129 0.2427 0.6979 0.063 Uiso 1 1 calc GR . . . .
H24I H 0.4953 0.2802 0.6656 0.063 Uiso 1 1 calc GR . . . .
C12A C 0.6248(3) 0.3500(3) 0.68583(14) 0.0389(12) Uani 1 1 d . . . . .
H12G H 0.5965 0.3602 0.6680 0.058 Uiso 1 1 calc GR . . . .
H12H H 0.6161 0.3081 0.6937 0.058 Uiso 1 1 calc GR . . . .
H12I H 0.6676 0.3522 0.6780 0.058 Uiso 1 1 calc GR . . . .
C16A C 0.5676(3) 0.6784(2) 0.68091(13) 0.0378(11) Uani 1 1 d . . . . .
H16G H 0.5912 0.6813 0.7012 0.057 Uiso 1 1 calc GR . . . .
H16H H 0.5314 0.7056 0.6822 0.057 Uiso 1 1 calc GR . . . .
H16I H 0.5937 0.6911 0.6626 0.057 Uiso 1 1 calc GR . . . .
C11A C 0.6158(2) 0.3962(2) 0.71370(11) 0.0275(9) Uani 1 1 d . . . . .
H11A H 0.5716 0.3944 0.7207 0.033 Uiso 1 1 calc R . . . .
C15A C 0.5198(3) 0.6061(3) 0.64093(11) 0.0383(12) Uani 1 1 d . . . . .
H15G H 0.5517 0.6172 0.6250 0.057 Uiso 1 1 calc GR . . . .
H15H H 0.4843 0.6338 0.6385 0.057 Uiso 1 1 calc GR . . . .
H15I H 0.5066 0.5633 0.6372 0.057 Uiso 1 1 calc GR . . . .
C25A C 0.4315(3) 0.2862(3) 0.74008(15) 0.0502(16) Uani 1 1 d . . . . .
H25G H 0.4084 0.3176 0.7523 0.075 Uiso 1 1 calc GR . . . .
H25H H 0.4691 0.2751 0.7521 0.075 Uiso 1 1 calc GR . . . .
H25I H 0.4057 0.2494 0.7372 0.075 Uiso 1 1 calc GR . . . .
Cl1C Cl 0.38858(5) 0.54617(5) 0.24046(2) 0.0212(2) Uani 1 1 d . . . . .
P1C P 0.52877(5) 0.46281(5) 0.23035(2) 0.01403(18) Uani 1 1 d . . . . .
N2C N 0.43963(16) 0.55527(16) 0.29962(8) 0.0150(6) Uani 1 1 d . . . . .
N1C N 0.52420(16) 0.50156(18) 0.29753(8) 0.0177(7) Uani 1 1 d . . . . .
C21C C 0.2912(2) 0.6178(2) 0.33062(11) 0.0232(9) Uani 1 1 d . . . . .
H21C H 0.2512 0.6038 0.3368 0.028 Uiso 1 1 calc R . . . .
C37C C 0.4505(2) 0.4476(2) 0.17772(10) 0.0207(8) Uani 1 1 d . . . . .
H37C H 0.4763 0.4761 0.1665 0.025 Uiso 1 1 calc R . . . .
C31C C 0.5440(2) 0.5834(2) 0.20902(11) 0.0220(8) Uani 1 1 d . . . . .
H31C H 0.5128 0.5945 0.2243 0.026 Uiso 1 1 calc R . . . .
C40C C 0.3765(2) 0.3622(2) 0.21151(12) 0.0280(10) Uani 1 1 d . . . . .
H40C H 0.3515 0.3329 0.2226 0.034 Uiso 1 1 calc R . . . .
C26C C 0.3203(2) 0.5062(2) 0.31972(11) 0.0213(8) Uani 1 1 d . . . . .
H26C H 0.3556 0.4841 0.3091 0.026 Uiso 1 1 calc R . . . .
C41C C 0.4275(2) 0.3877(2) 0.22666(11) 0.0241(9) Uani 1 1 d . . . . .
H41C H 0.4374 0.3769 0.2485 0.029 Uiso 1 1 calc R . . . .
C30C C 0.56366(19) 0.5224(2) 0.20681(10) 0.0164(7) Uani 1 1 d . . . . .
C22C C 0.3354(2) 0.57461(19) 0.31995(10) 0.0185(8) Uani 1 1 d . . . . .
C13C C 0.6806(3) 0.5867(4) 0.26226(14) 0.0562(18) Uani 1 1 d . . . . .
H13J H 0.7227 0.5830 0.2709 0.084 Uiso 1 1 calc GR . . . .
H13K H 0.6745 0.6282 0.2532 0.084 Uiso 1 1 calc GR . . . .
H13L H 0.6743 0.5558 0.2451 0.084 Uiso 1 1 calc GR . . . .
C2C C 0.49708(18) 0.49751(18) 0.26653(9) 0.0149(7) Uani 1 1 d . . . . .
C17C C 0.3931(2) 0.5984(2) 0.31085(10) 0.0186(8) Uani 1 1 d . . . . .
C39C C 0.3622(2) 0.3799(3) 0.17978(13) 0.0302(11) Uani 1 1 d . . . . .
H39C H 0.3270 0.3623 0.1694 0.036 Uiso 1 1 calc R . . . .
C3C C 0.44330(19) 0.53145(19) 0.26819(9) 0.0146(7) Uani 1 1 d . . . . .
C18C C 0.4086(2) 0.6615(2) 0.31202(10) 0.0215(8) Uani 1 1 d . . . . .
C20C C 0.3048(2) 0.6803(2) 0.33221(12) 0.0286(10) Uani 1 1 d . . . . .
H20C H 0.2746 0.7088 0.3398 0.034 Uiso 1 1 calc R . . . .
C38C C 0.3979(2) 0.4225(3) 0.16301(11) 0.0297(10) Uani 1 1 d . . . . .
H38C H 0.3867 0.4345 0.1416 0.036 Uiso 1 1 calc R . . . .
C19C C 0.3628(2) 0.7013(2) 0.32266(12) 0.0276(10) Uani 1 1 d . . . . .
H19C H 0.3713 0.7444 0.3235 0.033 Uiso 1 1 calc R . . . .
C32C C 0.5696(2) 0.6281(2) 0.18903(12) 0.0274(9) Uani 1 1 d . . . . .
H32C H 0.5552 0.6695 0.1900 0.033 Uiso 1 1 calc R . . . .
C27C C 0.3152(3) 0.4820(2) 0.35513(12) 0.0297(10) Uani 1 1 d . . . . .
H27J H 0.3543 0.4893 0.3666 0.045 Uiso 1 1 calc GR . . . .
H27K H 0.3063 0.4376 0.3548 0.045 Uiso 1 1 calc GR . . . .
H27L H 0.2818 0.5039 0.3664 0.045 Uiso 1 1 calc GR . . . .
C29C C 0.5837(2) 0.4034(2) 0.23944(10) 0.0240(9) Uani 1 1 d . . . . .
H29J H 0.5994 0.3856 0.2191 0.036 Uiso 1 1 calc GR . . . .
H29K H 0.5636 0.3709 0.2523 0.036 Uiso 1 1 calc GR . . . .
H29L H 0.6181 0.4210 0.2519 0.036 Uiso 1 1 calc GR . . . .
C35C C 0.6109(2) 0.5058(2) 0.18473(10) 0.0212(8) Uani 1 1 d . . . . .
H35C H 0.6249 0.4643 0.1831 0.025 Uiso 1 1 calc R . . . .
C28C C 0.2627(3) 0.4919(3) 0.30057(15) 0.0344(11) Uani 1 1 d . . . . .
H28J H 0.2273 0.5130 0.3105 0.052 Uiso 1 1 calc GR . . . .
H28K H 0.2554 0.4471 0.3007 0.052 Uiso 1 1 calc GR . . . .
H28L H 0.2678 0.5061 0.2781 0.052 Uiso 1 1 calc GR . . . .
C36C C 0.46385(19) 0.42927(19) 0.20963(9) 0.0153(7) Uani 1 1 d . . . . .
C5C C 0.58292(19) 0.4748(2) 0.30700(10) 0.0220(8) Uani 1 1 d . . . . .
C1C C 0.4888(2) 0.5369(2) 0.31694(10) 0.0184(8) Uani 1 1 d . . . . .
C15C C 0.5028(3) 0.3814(3) 0.35964(11) 0.0406(12) Uani 1 1 d . . . . .
H15J H 0.4611 0.3640 0.3617 0.061 Uiso 1 1 calc GR . . . .
H15K H 0.5021 0.4250 0.3662 0.061 Uiso 1 1 calc GR . . . .
H15L H 0.5313 0.3585 0.3737 0.061 Uiso 1 1 calc GR . . . .
C23C C 0.4708(2) 0.6863(2) 0.29976(11) 0.0266(9) Uani 1 1 d . . . . .
H23C H 0.5001 0.6507 0.2979 0.032 Uiso 1 1 calc R . . . .
C6C C 0.6364(2) 0.5106(3) 0.30271(11) 0.0312(10) Uani 1 1 d . . . . .
C33C C 0.6164(2) 0.6121(2) 0.16753(11) 0.0273(10) Uani 1 1 d . . . . .
H33C H 0.6347 0.6430 0.1542 0.033 Uiso 1 1 calc R . . . .
C9C C 0.6406(3) 0.3904(3) 0.32715(13) 0.0466(15) Uani 1 1 d . . . . .
H9C H 0.6430 0.3495 0.3356 0.056 Uiso 1 1 calc R . . . .
C24C C 0.4982(3) 0.7327(3) 0.32369(14) 0.0398(13) Uani 1 1 d . . . . .
H24J H 0.4704 0.7683 0.3257 0.060 Uiso 1 1 calc GR . . . .
H24K H 0.5386 0.7466 0.3157 0.060 Uiso 1 1 calc GR . . . .
H24L H 0.5032 0.7130 0.3450 0.060 Uiso 1 1 calc GR . . . .
C7C C 0.6931(3) 0.4825(4) 0.31114(15) 0.0499(17) Uani 1 1 d . . . . .
H7C H 0.7309 0.5045 0.3085 0.060 Uiso 1 1 calc R . . . .
C34C C 0.6366(2) 0.5523(3) 0.16529(11) 0.0296(10) Uani 1 1 d . . . . .
H34C H 0.6685 0.5423 0.1503 0.036 Uiso 1 1 calc R . . . .
C11C C 0.6345(2) 0.5757(3) 0.28946(11) 0.0380(13) Uani 1 1 d . . . . .
H11C H 0.5921 0.5829 0.2804 0.046 Uiso 1 1 calc R . . . .
C8C C 0.6933(3) 0.4233(4) 0.32317(17) 0.062(2) Uani 1 1 d . . . . .
H8C H 0.7317 0.4048 0.3289 0.075 Uiso 1 1 calc R . . . .
C25C C 0.4644(3) 0.7154(3) 0.26645(13) 0.0385(12) Uani 1 1 d . . . . .
H25J H 0.4477 0.6848 0.2511 0.058 Uiso 1 1 calc GR . . . .
H25K H 0.5050 0.7294 0.2588 0.058 Uiso 1 1 calc GR . . . .
H25L H 0.4362 0.7508 0.2678 0.058 Uiso 1 1 calc GR . . . .
C4C C 0.5008(2) 0.5528(3) 0.35120(11) 0.0307(10) Uani 1 1 d . . . . .
H4CA H 0.5070 0.5975 0.3531 0.046 Uiso 1 1 calc GR . . . .
H4CB H 0.5379 0.5311 0.3587 0.046 Uiso 1 1 calc GR . . . .
H4CC H 0.4653 0.5404 0.3646 0.046 Uiso 1 1 calc GR . . . .
C14C C 0.5241(3) 0.3765(2) 0.32453(11) 0.0310(10) Uani 1 1 d . . . . .
H14C H 0.4908 0.3940 0.3104 0.037 Uiso 1 1 calc R . . . .
C16C C 0.5320(4) 0.3084(3) 0.31556(14) 0.0492(15) Uani 1 1 d . . . . .
H16J H 0.5584 0.2881 0.3318 0.074 Uiso 1 1 calc GR . . . .
H16K H 0.5512 0.3052 0.2940 0.074 Uiso 1 1 calc GR . . . .
H16L H 0.4914 0.2882 0.3152 0.074 Uiso 1 1 calc GR . . . .
C10C C 0.5826(2) 0.4149(2) 0.31919(10) 0.0264(9) Uani 1 1 d . . . . .
C12C C 0.6456(4) 0.6244(3) 0.31683(16) 0.0561(17) Uani 1 1 d . . . . .
H12J H 0.6898 0.6260 0.3221 0.084 Uiso 1 1 calc GR . . . .
H12K H 0.6223 0.6126 0.3363 0.084 Uiso 1 1 calc GR . . . .
H12L H 0.6318 0.6651 0.3093 0.084 Uiso 1 1 calc GR . . . .
S4 S 0.62087(4) 0.90822(5) 0.61293(2) 0.01776(19) Uani 1 1 d . . . . .
F12 F 0.55737(16) 0.81777(18) 0.63891(10) 0.0469(8) Uani 1 1 d . . . . .
F11 F 0.65549(18) 0.80260(16) 0.63854(11) 0.0506(10) Uani 1 1 d . . . . .
F10 F 0.6161(2) 0.8664(2) 0.67248(8) 0.0566(11) Uani 1 1 d . . . . .
O10 O 0.57084(16) 0.94881(17) 0.62030(9) 0.0290(7) Uani 1 1 d . . . . .
O11 O 0.68171(15) 0.93225(16) 0.61996(9) 0.0266(7) Uani 1 1 d . . . . .
O12 O 0.61524(16) 0.87778(19) 0.58182(8) 0.0280(7) Uani 1 1 d . . . . .
C45 C 0.6117(3) 0.8462(3) 0.64157(14) 0.0373(12) Uani 1 1 d . . . . .
S7A S 0.55115(5) 0.40918(6) 0.56806(3) 0.0209(2) Uani 0.8985(18) 1 d D . P A 1
F21A F 0.44955(19) 0.4625(2) 0.54691(11) 0.0462(9) Uani 0.8985(18) 1 d D . P A 1
F20A F 0.5308(3) 0.4781(2) 0.51724(11) 0.0662(13) Uani 0.8985(18) 1 d D . P A 1
F19A F 0.4847(2) 0.3905(2) 0.51556(8) 0.0531(10) Uani 0.8985(18) 1 d D . P A 1
O20A O 0.50955(17) 0.36976(18) 0.58614(8) 0.0230(8) Uani 0.8985(18) 1 d D . P A 1
O21A O 0.60011(18) 0.3785(2) 0.55118(10) 0.0322(8) Uani 0.8985(18) 1 d D . P A 1
F20B F 0.5512(15) 0.472(3) 0.5826(9) 0.0350(11) Uani 0.1015(18) 1 d D . P A 2
C48A C 0.5017(3) 0.4368(3) 0.53544(13) 0.0383(12) Uani 0.8985(18) 1 d D . P A 1
S6A S 0.56208(6) 0.64259(6) 0.43801(3) 0.0243(2) Uani 0.8985(18) 1 d D . P A 1
F17A F 0.5782(2) 0.5372(2) 0.46788(8) 0.0496(10) Uani 0.8985(18) 1 d D . P A 1
F16A F 0.5751(5) 0.52913(19) 0.4160(2) 0.0358(14) Uani 0.8985(18) 1 d D . P A 1
F18A F 0.49047(19) 0.5434(2) 0.44247(14) 0.0588(11) Uani 0.8985(18) 1 d D . P A 1
O16A O 0.53461(19) 0.6564(2) 0.40707(9) 0.0280(8) Uani 0.8985(18) 1 d D . P A 1
O17A O 0.62775(16) 0.64884(16) 0.43944(9) 0.0253(7) Uani 0.8985(18) 1 d D . P A 1
O18A O 0.53024(19) 0.6674(2) 0.46576(9) 0.0352(9) Uani 0.8985(18) 1 d D . P A 1
C47A C 0.5503(2) 0.5602(2) 0.44123(12) 0.0271(10) Uani 0.8985(18) 1 d D . P A 1
S5 S 0.34235(5) 0.86195(5) 0.36346(2) 0.0208(2) Uani 1 1 d . . . . .
F15 F 0.43836(19) 0.80724(17) 0.39016(9) 0.0478(9) Uani 1 1 d . . . . .
F14 F 0.3851(2) 0.8647(2) 0.42338(8) 0.0539(11) Uani 1 1 d . . . . .
F13 F 0.44497(18) 0.90698(19) 0.38728(10) 0.0494(9) Uani 1 1 d . . . . .
O13 O 0.31411(18) 0.92100(17) 0.36962(9) 0.0304(7) Uani 1 1 d . . . . .
O14 O 0.3063(2) 0.80895(17) 0.37219(9) 0.0370(9) Uani 1 1 d . . . . .
O15 O 0.3743(2) 0.85792(16) 0.33236(8) 0.0289(7) Uani 1 1 d . . . . .
C46 C 0.4071(3) 0.8610(2) 0.39276(11) 0.0284(10) Uani 1 1 d . . . . .
S3 S 0.39224(5) 0.69783(5) 0.68978(3) 0.0257(2) Uani 1 1 d . . . . .
F9 F 0.28027(16) 0.68777(19) 0.66629(8) 0.0410(8) Uani 1 1 d . . . . .
F8 F 0.2841(2) 0.6839(2) 0.71819(9) 0.0614(11) Uani 1 1 d . . . . .
F7 F 0.29568(18) 0.7716(2) 0.69264(13) 0.0655(12) Uani 1 1 d . . . . .
O7 O 0.4150(2) 0.72938(19) 0.71827(9) 0.0381(8) Uani 1 1 d . . . . .
O8 O 0.3953(2) 0.63180(17) 0.69139(10) 0.0387(8) Uani 1 1 d . . . . .
O9 O 0.40738(17) 0.72641(17) 0.65908(8) 0.0304(7) Uani 1 1 d . . . . .
C44 C 0.3088(3) 0.7116(3) 0.69225(13) 0.0360(10) Uani 1 1 d . . . . .
S1 S 0.60617(5) 0.08263(5) 0.38910(2) 0.0212(2) Uani 1 1 d . . . . .
F3 F 0.6026(2) 0.1154(2) 0.32777(7) 0.0581(12) Uani 1 1 d . . . . .
F1 F 0.54318(17) 0.16835(19) 0.35899(9) 0.0483(9) Uani 1 1 d . . . . .
F2 F 0.64219(18) 0.18466(19) 0.35928(9) 0.0486(9) Uani 1 1 d . . . . .
O3 O 0.60111(16) 0.11918(18) 0.41872(8) 0.0275(7) Uani 1 1 d . . . . .
O1 O 0.66736(16) 0.05821(18) 0.38317(9) 0.0293(7) Uani 1 1 d . . . . .
O2 O 0.55632(16) 0.04055(19) 0.38346(9) 0.0342(8) Uani 1 1 d . . . . .
C42 C 0.5973(2) 0.1409(3) 0.35767(12) 0.0315(10) Uani 1 1 d . . . . .
S2 S 0.33719(5) 0.13865(5) 0.63914(2) 0.01898(19) Uani 1 1 d . . . . .
F4 F 0.42061(19) 0.21088(17) 0.61244(9) 0.0490(9) Uani 1 1 d . . . . .
F6 F 0.3721(2) 0.1514(2) 0.57824(8) 0.0595(11) Uani 1 1 d . . . . .
F5 F 0.44200(19) 0.1139(2) 0.61008(11) 0.0550(10) Uani 1 1 d . . . . .
O4 O 0.29225(16) 0.18682(17) 0.63393(10) 0.0306(7) Uani 1 1 d . . . . .
O6 O 0.31691(18) 0.07749(16) 0.63087(9) 0.0311(8) Uani 1 1 d . . . . .
O5 O 0.3707(2) 0.14327(17) 0.66945(8) 0.0298(8) Uani 1 1 d . . . . .
C43 C 0.3967(3) 0.1543(3) 0.60827(13) 0.0359(12) Uani 1 1 d . . . . .
S8A S 0.34459(6) 0.30927(6) 0.32102(3) 0.0231(3) Uani 0.840(3) 1 d D . P B 1
F23A F 0.3569(3) 0.2375(2) 0.26983(9) 0.0586(12) Uani 0.840(3) 1 d D . P B 1
F24A F 0.2839(2) 0.2094(2) 0.30320(12) 0.0537(11) Uani 0.840(3) 1 d D . P B 1
F22A F 0.2711(3) 0.2896(3) 0.27133(12) 0.0685(16) Uani 0.840(3) 1 d D . P B 1
O22A O 0.2901(2) 0.3312(2) 0.33812(11) 0.0304(10) Uani 0.840(3) 1 d D . P B 1
O24A O 0.38258(18) 0.2680(2) 0.33991(11) 0.0218(9) Uani 0.840(3) 1 d D . P B 1
O23A O 0.3773(2) 0.3552(2) 0.30190(10) 0.0319(10) Uani 0.840(3) 1 d D . P B 1
C49A C 0.3109(3) 0.2580(3) 0.29007(15) 0.0427(16) Uani 0.840(3) 1 d D . P B 1
O26 O 0.5305(3) 0.0706(3) 0.50054(14) 0.0685(14) Uani 1 1 d D U . . .
O25 O 0.6766(3) 0.2855(3) 0.25347(18) 0.0844(18) Uani 1 1 d D U . . .
C55 C 0.4838(3) 0.0613(3) 0.52526(17) 0.0585(16) Uani 1 1 d D U . . .
H55A H 0.4748 0.1015 0.5359 0.070 Uiso 1 1 calc R . . . .
H55B H 0.5004 0.0331 0.5421 0.070 Uiso 1 1 calc R . . . .
C54 C 0.4249(4) 0.0349(4) 0.5121(2) 0.070(2) Uani 1 1 d D U . . .
H54A H 0.3968 0.0254 0.5301 0.105 Uiso 1 1 calc GR . . . .
H54B H 0.4340 -0.0030 0.4999 0.105 Uiso 1 1 calc GR . . . .
H54C H 0.4054 0.0651 0.4975 0.105 Uiso 1 1 calc GR . . . .
C53 C 0.7160(4) 0.1794(5) 0.2608(2) 0.080(3) Uani 1 1 d D U . . .
H53A H 0.7239 0.1485 0.2778 0.119 Uiso 1 1 calc GR . . . .
H53B H 0.7548 0.1893 0.2496 0.119 Uiso 1 1 calc GR . . . .
H53C H 0.6862 0.1628 0.2451 0.119 Uiso 1 1 calc GR . . . .
C57 C 0.5901(7) -0.0233(5) 0.5010(2) 0.101(4) Uani 1 1 d D U . . .
H57A H 0.5649 -0.0438 0.5176 0.151 Uiso 1 1 calc GR . . . .
H57B H 0.6233 0.0003 0.5115 0.151 Uiso 1 1 calc GR . . . .
H57C H 0.6083 -0.0544 0.4865 0.151 Uiso 1 1 calc GR . . . .
C50 C 0.7693(5) 0.3454(7) 0.2510(2) 0.098(4) Uani 1 1 d D U . . .
H50A H 0.7836 0.3248 0.2709 0.147 Uiso 1 1 calc GR . . . .
H50B H 0.7488 0.3844 0.2567 0.147 Uiso 1 1 calc GR . . . .
H50C H 0.8047 0.3540 0.2368 0.147 Uiso 1 1 calc GR . . . .
C52 C 0.6898(4) 0.2380(4) 0.2763(2) 0.075(2) Uani 1 1 d D U . . .
H52A H 0.6513 0.2273 0.2881 0.090 Uiso 1 1 calc R . . . .
H52B H 0.7198 0.2539 0.2925 0.090 Uiso 1 1 calc R . . . .
C56 C 0.5505(4) 0.0196(4) 0.48157(18) 0.0610(17) Uani 1 1 d D U . . .
H56A H 0.5741 0.0348 0.4625 0.073 Uiso 1 1 calc R . . . .
H56B H 0.5139 -0.0032 0.4734 0.073 Uiso 1 1 calc R . . . .
C51 C 0.7266(4) 0.3063(5) 0.2343(3) 0.099(3) Uani 1 1 d D U . . .
H51A H 0.7099 0.3290 0.2153 0.119 Uiso 1 1 calc R . . . .
H51B H 0.7492 0.2698 0.2259 0.119 Uiso 1 1 calc R . . . .
S8B S 0.3898(3) 0.3053(3) 0.31017(16) 0.0231(3) Uani 0.160(3) 1 d D . P B 2
S7B S 0.5455(5) 0.3700(5) 0.5562(2) 0.0209(2) Uani 0.1015(18) 1 d D . P A 2
S6B S 0.5605(5) 0.5939(5) 0.4298(2) 0.0243(2) Uani 0.1015(18) 1 d D . P A 2
O22B O 0.4133(17) 0.2701(15) 0.2821(6) 0.0586(12) Uani 0.160(3) 1 d D . P B 2
O20B O 0.5222(18) 0.3267(19) 0.5327(8) 0.0531(10) Uani 0.1015(18) 1 d D . P A 2
F19B F 0.4720(13) 0.4769(19) 0.5537(9) 0.0462(9) Uani 0.1015(18) 1 d D . P A 2
F17B F 0.533(2) 0.5256(16) 0.4755(8) 0.0496(10) Uani 0.1015(18) 1 d D . P A 2
O18B O 0.581(6) 0.539(3) 0.413(3) 0.0358(14) Uani 0.1015(18) 1 d D . P A 2
C49B C 0.3069(9) 0.2892(12) 0.3015(5) 0.0427(16) Uani 0.160(3) 1 d D . P B 2
F18B F 0.4955(14) 0.6088(14) 0.4843(6) 0.0352(9) Uani 0.1015(18) 1 d D . P A 2
F21B F 0.5603(18) 0.477(2) 0.5317(9) 0.0662(13) Uani 0.1015(18) 1 d D . P A 2
F23B F 0.2944(14) 0.2305(11) 0.3102(7) 0.0537(11) Uani 0.160(3) 1 d D . P B 2
F16B F 0.4508(15) 0.5355(18) 0.4534(12) 0.0588(11) Uani 0.1015(18) 1 d D . P A 2
F24B F 0.2814(15) 0.3260(16) 0.2787(7) 0.0685(16) Uani 0.160(3) 1 d D . P B 2
O17B O 0.6125(12) 0.6186(15) 0.4483(8) 0.0253(7) Uani 0.1015(18) 1 d D . P A 2
O24B O 0.4029(12) 0.2708(15) 0.3403(6) 0.0218(9) Uani 0.160(3) 1 d D . P B 2
F22B F 0.2800(11) 0.3103(10) 0.3289(5) 0.0304(10) Uani 0.160(3) 1 d D . P B 2
C47B C 0.5025(12) 0.5684(13) 0.4592(6) 0.0271(10) Uani 0.1015(18) 1 d D . P A 2
O23B O 0.3819(16) 0.3715(9) 0.3112(7) 0.0319(10) Uani 0.160(3) 1 d D . P B 2
O21B O 0.6184(15) 0.3495(19) 0.5589(8) 0.0322(8) Uani 0.1015(18) 1 d D . P A 2
O19B O 0.5249(15) 0.354(2) 0.5886(6) 0.0230(8) Uani 0.1015(18) 1 d D . P A 2
O16B O 0.5217(17) 0.6392(15) 0.4150(9) 0.0280(8) Uani 0.1015(18) 1 d D . P A 2
C48B C 0.5264(14) 0.4514(11) 0.5549(7) 0.0383(12) Uani 0.1015(18) 1 d D . P A 2
O19A O 0.56938(19) 0.4658(3) 0.58463(13) 0.0350(11) Uani 0.8985(18) 1 d D . P A 1

loop_
_atom_site_aniso_label
_atom_site_aniso_U_11
_atom_site_aniso_U_22
_atom_site_aniso_U_33
_atom_site_aniso_U_23
_atom_site_aniso_U_13
_atom_site_aniso_U_12
Cl1D 0.0253(4) 0.0215(4) 0.0140(4) 0.0030(3) 0.0012(3) 0.0084(3)
P1D 0.0142(4) 0.0160(4) 0.0087(4) -0.0022(3) 0.0004(3) 0.0006(3)
N1D 0.0312(17) 0.0094(14) 0.0084(13) 0.0008(11) 0.0026(12) 0.0032(12)
N2D 0.0238(16) 0.0153(15) 0.0105(14) -0.0019(12) 0.0038(12) 0.0024(13)
C1D 0.031(2) 0.0155(17) 0.0115(16) 0.0003(13) 0.0044(15) -0.0028(15)
C21D 0.020(2) 0.029(2) 0.0231(19) -0.0049(17) -0.0012(15) 0.0004(16)
C10D 0.030(2) 0.027(2) 0.0116(15) 0.0068(15) 0.0038(15) 0.0067(17)
C31D 0.0224(19) 0.0194(19) 0.0160(17) -0.0027(15) 0.0019(15) 0.0023(15)
C37D 0.0214(19) 0.028(2) 0.0143(18) 0.0018(15) 0.0019(15) -0.0030(16)
C34D 0.0148(18) 0.028(2) 0.031(2) -0.0078(18) -0.0011(16) -0.0042(15)
C41D 0.0163(18) 0.027(2) 0.0201(19) -0.0043(17) -0.0054(15) -0.0059(16)
C29D 0.0228(19) 0.024(2) 0.0136(16) -0.0057(15) -0.0010(14) 0.0016(15)
C5D 0.037(2) 0.0101(17) 0.0099(15) 0.0003(12) -0.0007(15) 0.0029(15)
C18D 0.0208(19) 0.0204(19) 0.0177(17) -0.0068(15) 0.0033(14) -0.0026(15)
C3D 0.0155(16) 0.0205(18) 0.0071(15) 0.0015(13) -0.0007(13) 0.0019(13)
C20D 0.019(2) 0.025(2) 0.032(2) -0.0122(17) -0.0009(16) 0.0026(16)
C17D 0.0185(18) 0.0217(19) 0.0097(15) -0.0012(14) 0.0058(13) -0.0007(15)
C39D 0.031(2) 0.026(2) 0.028(2) -0.0005(18) 0.0161(19) -0.0054(18)
C4D 0.053(3) 0.033(2) 0.0115(17) 0.0006(15) 0.0087(17) 0.005(2)
C40D 0.022(2) 0.027(2) 0.034(2) -0.0056(18) 0.0028(18) -0.0087(17)
C26D 0.0159(18) 0.023(2) 0.0189(19) -0.0088(15) 0.0034(14) 0.0012(15)
C27D 0.034(2) 0.031(2) 0.028(2) 0.0015(18) 0.0018(18) -0.018(2)
C23D 0.0229(19) 0.025(2) 0.028(2) -0.0051(17) 0.0035(16) -0.0019(16)
C36D 0.0113(16) 0.027(2) 0.0116(17) -0.0035(15) -0.0021(13) -0.0011(14)
C32D 0.025(2) 0.021(2) 0.024(2) -0.0078(16) 0.0015(16) -0.0002(16)
C6D 0.055(3) 0.022(2) 0.0139(17) 0.0051(15) 0.0026(18) -0.007(2)
C30D 0.0133(17) 0.0161(17) 0.0161(16) -0.0014(14) 0.0014(13) -0.0024(13)
C35D 0.0175(18) 0.0220(19) 0.0253(19) -0.0105(16) 0.0009(15) -0.0022(15)
C33D 0.026(2) 0.030(2) 0.025(2) -0.0035(18) -0.0025(17) -0.0083(17)
C2D 0.0187(14) 0.0138(14) 0.0064(12) -0.0037(11) 0.0005(11) 0.0020(11)
C19D 0.022(2) 0.032(2) 0.025(2) -0.0071(18) 0.0050(16) -0.0020(17)
C7D 0.071(4) 0.0103(19) 0.032(2) 0.0026(17) -0.003(2) -0.007(2)
C9D 0.044(3) 0.025(2) 0.0228(19) 0.0045(16) -0.0056(18) 0.013(2)
C22D 0.0164(18) 0.0200(19) 0.0139(16) -0.0082(14) 0.0042(13) -0.0032(14)
C38D 0.036(2) 0.032(2) 0.0150(18) -0.0003(17) 0.0020(17) -0.0010(19)
C24D 0.034(2) 0.031(2) 0.033(2) -0.0056(19) -0.0064(18) -0.0014(19)
C11D 0.058(3) 0.023(2) 0.025(2) 0.0032(18) -0.003(2) -0.016(2)
C14D 0.026(2) 0.032(2) 0.0197(18) 0.0024(17) -0.0023(15) 0.0058(17)
C16D 0.023(2) 0.054(3) 0.038(2) -0.021(2) -0.0070(18) 0.004(2)
C28D 0.023(2) 0.035(2) 0.022(2) -0.0119(18) -0.0006(16) 0.0003(17)
C8D 0.070(4) 0.026(2) 0.031(2) 0.0105(19) -0.008(2) 0.006(2)
C12D 0.058(4) 0.056(4) 0.042(3) 0.007(3) 0.004(3) -0.022(3)
C25D 0.042(3) 0.031(2) 0.041(3) 0.000(2) 0.009(2) -0.014(2)
C13D 0.077(4) 0.032(3) 0.036(3) -0.006(2) -0.016(3) -0.024(3)
C15D 0.058(3) 0.056(4) 0.030(2) -0.013(2) 0.009(2) -0.017(3)
Cl1B 0.0304(5) 0.0182(4) 0.0158(4) 0.0033(3) -0.0017(3) -0.0058(4)
P1B 0.0156(4) 0.0159(4) 0.0085(4) -0.0013(3) -0.0020(3) -0.0007(3)
N1B 0.0206(15) 0.0125(14) 0.0138(14) 0.0042(12) -0.0057(12) -0.0014(12)
N2B 0.0137(14) 0.0161(15) 0.0132(14) 0.0002(12) -0.0038(11) -0.0029(12)
C24B 0.025(2) 0.028(3) 0.094(5) -0.022(3) -0.015(3) 0.012(2)
C5B 0.0250(19) 0.0146(18) 0.0180(17) 0.0057(14) -0.0054(15) -0.0024(15)
C3B 0.0211(18) 0.0132(17) 0.0122(16) 0.0013(13) -0.0049(14) -0.0012(14)
C30B 0.0189(19) 0.0199(19) 0.0192(18) -0.0023(15) -0.0049(14) 0.0030(14)
C39B 0.035(3) 0.024(2) 0.037(3) -0.006(2) -0.024(2) 0.0083(18)
C7B 0.036(2) 0.019(2) 0.028(2) 0.0046(16) -0.0005(17) -0.0039(17)
C20B 0.0196(19) 0.024(2) 0.028(2) -0.0044(17) -0.0019(16) -0.0026(15)
C18B 0.0185(18) 0.0176(18) 0.0248(19) -0.0082(16) 0.0008(15) 0.0015(15)
C26B 0.0159(18) 0.025(2) 0.0144(17) -0.0058(15) -0.0033(14) 0.0037(14)
C35B 0.0193(19) 0.0211(19) 0.0222(18) 0.0001(15) 0.0012(15) 0.0036(15)
C41B 0.026(2) 0.023(2) 0.0150(18) 0.0019(15) -0.0025(15) -0.0018(16)
C19B 0.0160(17) 0.0212(19) 0.029(2) -0.0131(16) -0.0051(15) -0.0016(15)
C38B 0.023(2) 0.025(2) 0.040(3) -0.012(2) -0.0078(19) 0.0077(17)
C36B 0.0120(16) 0.0218(19) 0.0143(17) -0.0043(14) -0.0022(14) 0.0004(14)
C37B 0.0188(19) 0.025(2) 0.0200(19) -0.0034(16) 0.0020(16) 0.0019(15)
C1B 0.0244(19) 0.0176(18) 0.0093(15) -0.0008(14) -0.0065(14) 0.0001(14)
C27B 0.021(2) 0.063(4) 0.021(2) -0.009(2) -0.0005(17) 0.002(2)
C4B 0.038(2) 0.028(2) 0.0128(15) 0.0005(15) -0.0147(15) -0.0065(17)
C6B 0.037(2) 0.0116(17) 0.0171(17) -0.0025(14) -0.0055(16) 0.0018(16)
C40B 0.041(3) 0.030(2) 0.018(2) 0.0030(18) -0.0132(18) -0.004(2)
C8B 0.043(3) 0.033(3) 0.028(2) 0.013(2) -0.005(2) -0.003(2)
C9B 0.037(2) 0.029(2) 0.025(2) 0.0046(18) 0.0024(17) -0.0039(19)
C29B 0.029(2) 0.025(2) 0.0142(16) -0.0019(15) -0.0036(15) -0.0085(17)
C34B 0.022(2) 0.032(2) 0.025(2) -0.0066(18) 0.0071(16) 0.0061(17)
C22B 0.0200(19) 0.0206(19) 0.0143(16) -0.0058(14) -0.0027(14) 0.0045(15)
C14B 0.027(2) 0.033(2) 0.0151(16) 0.0052(16) -0.0004(15) -0.0025(17)
C2B 0.0184(17) 0.0148(17) 0.0083(14) 0.0004(13) -0.0033(12) 0.0015(13)
C10B 0.033(2) 0.021(2) 0.0168(17) -0.0013(15) -0.0069(16) -0.0009(16)
C32B 0.044(3) 0.044(3) 0.031(2) -0.025(2) -0.003(2) 0.011(2)
C17B 0.0152(17) 0.0154(17) 0.0128(15) -0.0050(13) -0.0069(13) -0.0043(13)
C11B 0.027(2) 0.0173(19) 0.033(2) 0.0020(16) -0.0057(17) -0.0027(15)
C31B 0.023(2) 0.030(2) 0.027(2) -0.0070(18) -0.0103(17) 0.0050(17)
C16B 0.030(2) 0.038(3) 0.037(2) 0.004(2) 0.0016(19) -0.001(2)
C23B 0.022(2) 0.020(2) 0.055(3) -0.019(2) 0.0015(19) -0.0009(16)
C13B 0.035(2) 0.026(2) 0.042(2) -0.0073(19) 0.001(2) 0.0081(18)
C28B 0.031(2) 0.030(2) 0.031(2) -0.0039(19) -0.0075(19) 0.0149(19)
C12B 0.039(3) 0.033(2) 0.046(3) -0.009(2) -0.019(2) 0.001(2)
C33B 0.031(2) 0.046(3) 0.028(2) -0.010(2) 0.0091(19) 0.013(2)
C21B 0.0220(19) 0.0210(19) 0.0213(18) -0.0077(15) 0.0005(15) 0.0016(15)
C15B 0.038(2) 0.045(3) 0.0200(18) 0.0011(19) -0.0029(18) 0.003(2)
C25B 0.044(3) 0.054(4) 0.050(3) -0.032(3) 0.019(3) -0.009(3)
Cl1A 0.0193(4) 0.0327(5) 0.0160(4) -0.0033(4) 0.0039(3) -0.0080(3)
P1A 0.0157(4) 0.0164(4) 0.0098(4) -0.0016(3) -0.0024(3) -0.0009(3)
N2A 0.0142(15) 0.0200(15) 0.0113(14) -0.0040(12) -0.0025(12) -0.0025(12)
N1A 0.0161(16) 0.0261(17) 0.0117(14) -0.0032(12) -0.0006(12) -0.0002(13)
C17A 0.0198(18) 0.0166(18) 0.0169(17) -0.0009(14) -0.0070(14) -0.0031(15)
C20A 0.0156(18) 0.023(2) 0.0251(19) -0.0058(16) -0.0093(15) -0.0033(14)
C29A 0.0212(19) 0.033(2) 0.0196(18) -0.0025(17) 0.0005(15) -0.0082(17)
C22A 0.0168(18) 0.0177(19) 0.0182(17) -0.0004(15) -0.0025(14) -0.0018(14)
C35A 0.030(2) 0.026(2) 0.0185(18) -0.0037(16) -0.0109(17) 0.0045(17)
C26A 0.024(2) 0.020(2) 0.027(2) -0.0029(16) -0.0085(17) 0.0049(15)
C21A 0.0131(17) 0.0182(19) 0.030(2) -0.0019(16) -0.0079(15) -0.0014(14)
C3A 0.0137(16) 0.0187(17) 0.0130(17) -0.0048(14) -0.0048(13) -0.0006(13)
C8A 0.016(2) 0.061(3) 0.038(3) -0.006(2) 0.0088(18) -0.013(2)
C37A 0.030(2) 0.028(2) 0.0086(17) -0.0029(15) 0.0024(15) 0.0014(17)
C18A 0.0224(19) 0.0165(18) 0.0232(19) -0.0007(15) -0.0100(16) 0.0005(15)
C34A 0.030(2) 0.044(3) 0.0189(18) -0.0005(18) -0.0146(18) 0.012(2)
C19A 0.025(2) 0.0161(18) 0.028(2) -0.0028(16) -0.0034(17) -0.0027(15)
C33A 0.040(3) 0.032(2) 0.028(2) 0.0030(19) -0.006(2) 0.016(2)
C10A 0.021(2) 0.032(2) 0.0237(19) -0.0112(18) 0.0017(16) -0.0029(17)
C36A 0.0124(16) 0.0186(17) 0.0134(17) -0.0033(14) -0.0021(13) 0.0015(13)
C2A 0.0183(18) 0.0196(18) 0.0107(16) 0.0017(13) 0.0030(14) 0.0018(13)
C38A 0.028(2) 0.040(3) 0.022(2) -0.0135(19) 0.0100(18) 0.0019(19)
C1A 0.0205(18) 0.025(2) 0.0126(16) -0.0071(15) -0.0036(14) -0.0005(15)
C5A 0.0169(18) 0.032(2) 0.0148(16) -0.0072(15) 0.0048(13) -0.0098(15)
C7A 0.032(2) 0.039(3) 0.0227(19) -0.0027(18) 0.0101(18) -0.016(2)
C4A 0.024(2) 0.037(2) 0.0198(19) -0.0096(17) 0.0021(16) -0.0065(17)
C40A 0.022(2) 0.027(2) 0.038(3) -0.008(2) -0.0052(19) 0.0084(18)
C41A 0.024(2) 0.025(2) 0.020(2) -0.0007(16) -0.0025(16) 0.0004(17)
C30A 0.0167(18) 0.029(2) 0.0129(16) -0.0039(15) -0.0036(14) 0.0023(15)
C9A 0.023(2) 0.051(3) 0.034(2) -0.012(2) -0.0010(18) 0.003(2)
C23A 0.034(2) 0.0161(19) 0.048(3) 0.0020(19) -0.025(2) 0.0003(17)
C6A 0.036(2) 0.029(2) 0.0161(18) -0.0034(16) 0.0091(16) -0.0126(18)
C31A 0.026(2) 0.0208(19) 0.0242(19) 0.0023(16) -0.0080(16) 0.0004(16)
C39A 0.026(2) 0.040(3) 0.031(2) -0.012(2) 0.0074(19) 0.0021(19)
C13A 0.024(2) 0.044(3) 0.033(2) -0.011(2) 0.0002(18) 0.0096(19)
C14A 0.036(2) 0.031(2) 0.0171(18) 0.0040(16) 0.0079(17) -0.0062(19)
C32A 0.036(3) 0.025(2) 0.035(2) 0.0034(19) 0.002(2) 0.0073(19)
C28A 0.036(3) 0.026(2) 0.053(3) -0.005(2) 0.002(2) 0.006(2)
C27A 0.062(3) 0.019(2) 0.026(2) 0.0046(17) -0.011(2) 0.000(2)
C24A 0.027(2) 0.032(3) 0.068(4) -0.002(2) -0.012(2) 0.0042(19)
C12A 0.032(2) 0.041(3) 0.043(3) -0.012(2) -0.013(2) 0.008(2)
C16A 0.054(3) 0.028(2) 0.031(2) 0.0042(19) -0.002(2) -0.011(2)
C11A 0.0177(19) 0.033(2) 0.032(2) -0.0101(18) -0.0007(16) 0.0019(16)
C15A 0.043(3) 0.052(3) 0.020(2) -0.003(2) 0.0022(19) -0.004(2)
C25A 0.062(4) 0.038(3) 0.050(3) 0.013(3) -0.031(3) -0.001(3)
Cl1C 0.0219(5) 0.0284(5) 0.0131(4) -0.0014(3) -0.0029(3) 0.0075(4)
P1C 0.0156(4) 0.0171(4) 0.0094(4) -0.0001(3) 0.0032(3) 0.0002(3)
N2C 0.0164(15) 0.0170(15) 0.0115(14) -0.0039(11) 0.0045(12) -0.0020(12)
N1C 0.0163(15) 0.0290(18) 0.0077(13) -0.0013(12) -0.0011(12) -0.0001(13)
C21C 0.0172(19) 0.023(2) 0.029(2) -0.0027(16) 0.0100(16) 0.0007(16)
C37C 0.026(2) 0.029(2) 0.0073(16) -0.0039(15) 0.0027(15) -0.0043(16)
C31C 0.0221(19) 0.0207(19) 0.0232(19) 0.0033(15) 0.0045(15) 0.0010(15)
C40C 0.024(2) 0.027(2) 0.033(2) -0.0069(19) 0.0061(18) -0.0039(17)
C26C 0.0215(19) 0.0192(19) 0.023(2) -0.0016(16) 0.0036(16) -0.0040(15)
C41C 0.029(2) 0.026(2) 0.0177(19) -0.0024(16) 0.0035(17) 0.0015(17)
C30C 0.0161(17) 0.0194(18) 0.0138(16) -0.0038(14) 0.0019(14) -0.0003(14)
C22C 0.024(2) 0.0138(17) 0.0174(17) -0.0005(14) 0.0033(15) 0.0027(15)
C13C 0.040(3) 0.092(5) 0.036(3) 0.013(3) 0.000(2) -0.030(3)
C2C 0.0159(17) 0.0188(17) 0.0100(16) 0.0010(13) -0.0034(13) -0.0024(13)
C17C 0.0225(19) 0.0192(18) 0.0143(16) -0.0005(14) 0.0092(14) 0.0022(15)
C39C 0.019(2) 0.043(3) 0.029(2) -0.014(2) -0.0050(17) -0.0038(19)
C3C 0.0175(17) 0.0173(16) 0.0089(15) -0.0023(13) 0.0037(13) -0.0019(13)
C18C 0.029(2) 0.0166(18) 0.0187(18) -0.0006(14) 0.0035(16) -0.0040(16)
C20C 0.037(3) 0.019(2) 0.030(2) -0.0079(17) 0.0085(19) 0.0057(18)
C38C 0.029(2) 0.040(3) 0.020(2) -0.0107(19) -0.0075(18) -0.002(2)
C19C 0.032(2) 0.018(2) 0.032(2) -0.0019(17) 0.0102(19) 0.0003(16)
C32C 0.029(2) 0.0200(19) 0.033(2) 0.0018(17) -0.0010(19) 0.0003(16)
C27C 0.042(3) 0.021(2) 0.027(2) 0.0005(17) 0.0072(19) -0.0009(19)
C29C 0.025(2) 0.032(2) 0.0150(17) 0.0022(16) 0.0015(15) 0.0063(17)
C35C 0.023(2) 0.0221(19) 0.0181(18) 0.0020(15) 0.0121(16) -0.0012(15)
C28C 0.032(3) 0.028(2) 0.043(3) -0.003(2) -0.001(2) -0.0073(19)
C36C 0.0144(17) 0.0198(18) 0.0118(17) -0.0029(14) 0.0017(13) 0.0004(14)
C5C 0.0163(18) 0.034(2) 0.0161(17) 0.0015(16) -0.0050(14) 0.0061(16)
C1C 0.0214(18) 0.0198(17) 0.0141(17) -0.0043(14) 0.0009(14) -0.0045(14)
C15C 0.053(3) 0.049(3) 0.020(2) 0.000(2) 0.002(2) -0.007(2)
C23C 0.029(2) 0.0203(19) 0.031(2) -0.0039(17) 0.0116(18) -0.0068(17)
C6C 0.018(2) 0.052(3) 0.0232(19) 0.0023(19) 0.0007(15) -0.012(2)
C33C 0.034(2) 0.026(2) 0.0222(19) 0.0051(17) 0.0034(18) -0.0067(18)
C9C 0.040(3) 0.065(4) 0.035(3) 0.009(3) -0.015(2) 0.020(3)
C24C 0.038(3) 0.033(3) 0.049(3) -0.016(2) 0.016(2) -0.019(2)
C7C 0.026(2) 0.088(5) 0.036(3) 0.007(3) -0.004(2) -0.006(3)
C34C 0.031(2) 0.037(3) 0.0213(19) 0.0045(18) 0.0146(18) -0.006(2)
C11C 0.025(2) 0.061(4) 0.028(2) 0.008(2) -0.0033(18) -0.024(2)
C8C 0.032(3) 0.098(6) 0.056(4) 0.015(4) -0.019(3) 0.022(3)
C25C 0.042(3) 0.034(2) 0.039(3) 0.004(2) 0.019(2) -0.007(2)
C4C 0.032(2) 0.043(3) 0.0171(18) -0.0100(18) -0.0019(17) -0.0011(19)
C14C 0.044(3) 0.026(2) 0.0233(19) 0.0105(17) -0.0031(19) 0.0033(19)
C16C 0.078(4) 0.030(3) 0.039(3) 0.008(2) 0.015(3) 0.007(3)
C10C 0.026(2) 0.039(3) 0.0148(17) 0.0016(17) -0.0038(15) 0.0073(19)
C12C 0.064(4) 0.059(4) 0.045(3) 0.002(3) -0.011(3) -0.031(3)
S4 0.0168(4) 0.0201(4) 0.0164(4) -0.0002(3) -0.0010(3) -0.0003(3)
F12 0.0348(17) 0.0488(19) 0.057(2) 0.0183(16) 0.0016(15) -0.0195(15)
F11 0.0415(18) 0.0313(16) 0.079(3) 0.0262(17) -0.0052(18) 0.0068(14)
F10 0.067(2) 0.086(3) 0.0169(14) 0.0124(16) 0.0010(15) -0.006(2)
O10 0.0226(15) 0.0335(17) 0.0311(15) -0.0091(14) -0.0058(13) 0.0040(13)
O11 0.0156(14) 0.0290(17) 0.0351(17) 0.0047(13) -0.0088(12) -0.0066(12)
O12 0.0223(15) 0.044(2) 0.0180(14) -0.0057(14) 0.0034(12) -0.0015(13)
C45 0.034(3) 0.045(3) 0.033(2) 0.008(2) 0.001(2) -0.011(2)
S7A 0.0199(5) 0.0254(5) 0.0172(5) -0.0012(4) 0.0045(4) -0.0042(4)
F21A 0.041(2) 0.042(2) 0.055(2) 0.0107(17) -0.0005(17) 0.0077(17)
F20A 0.077(3) 0.072(3) 0.049(2) 0.036(2) 0.010(2) -0.017(3)
F19A 0.058(2) 0.075(3) 0.0263(15) -0.0053(17) -0.0086(15) -0.005(2)
O20A 0.0192(17) 0.029(2) 0.0210(14) 0.0061(14) 0.0006(13) 0.0005(13)
O21A 0.0252(18) 0.034(2) 0.0370(19) -0.0061(17) 0.0079(16) 0.0019(15)
F20B 0.024(2) 0.043(3) 0.038(2) -0.0149(18) 0.005(2) -0.010(2)
C48A 0.037(3) 0.051(4) 0.027(2) 0.008(2) 0.009(2) -0.003(2)
S6A 0.0247(5) 0.0265(5) 0.0216(5) -0.0041(4) -0.0040(4) 0.0060(4)
F17A 0.073(3) 0.047(2) 0.0292(16) 0.0170(15) 0.0005(16) 0.013(2)
F16A 0.046(3) 0.025(2) 0.036(3) -0.008(2) 0.0003(17) 0.004(3)
F18A 0.036(2) 0.048(2) 0.092(3) 0.001(2) 0.006(2) -0.0105(17)
O16A 0.035(2) 0.028(2) 0.0212(18) 0.0009(14) -0.0099(15) 0.0022(15)
O17A 0.0218(16) 0.0202(17) 0.0341(18) -0.0003(14) -0.0016(13) 0.0035(13)
O18A 0.0333(19) 0.043(2) 0.0297(18) -0.0134(16) -0.0014(15) 0.0122(16)
C47A 0.026(2) 0.031(3) 0.025(2) 0.003(2) 0.0021(18) -0.0015(19)
S5 0.0288(5) 0.0167(4) 0.0168(4) -0.0025(3) 0.0037(4) 0.0013(4)
F15 0.055(2) 0.0412(19) 0.0469(17) 0.0020(15) -0.0106(16) 0.0239(16)
F14 0.082(3) 0.063(2) 0.0170(13) -0.0032(14) -0.0062(15) 0.021(2)
F13 0.0389(18) 0.046(2) 0.063(2) -0.0100(18) -0.0085(16) -0.0033(15)
O13 0.0393(18) 0.0220(16) 0.0300(16) -0.0059(13) -0.0009(14) 0.0135(14)
O14 0.050(2) 0.0229(16) 0.0384(18) -0.0082(14) 0.0219(17) -0.0153(15)
O15 0.050(2) 0.0235(15) 0.0128(13) -0.0009(12) 0.0075(14) -0.0015(14)
C46 0.041(3) 0.024(2) 0.0202(19) -0.0001(17) -0.0051(18) 0.0146(19)
S3 0.0294(5) 0.0261(5) 0.0217(5) 0.0031(4) -0.0031(4) -0.0059(4)
F9 0.0289(15) 0.058(2) 0.0360(16) 0.0091(15) -0.0081(13) -0.0140(14)
F8 0.051(2) 0.095(3) 0.0375(17) -0.0040(19) 0.0184(16) -0.009(2)
F7 0.0373(18) 0.053(2) 0.106(3) -0.028(2) 0.004(2) -0.0002(16)
O7 0.051(2) 0.0389(19) 0.0240(15) 0.0043(14) -0.0119(14) -0.0156(17)
O8 0.048(2) 0.0230(17) 0.045(2) 0.0063(15) -0.0071(17) -0.0030(15)
O9 0.0350(18) 0.0338(17) 0.0224(14) 0.0077(13) 0.0008(13) -0.0083(14)
C44 0.034(2) 0.036(3) 0.037(2) -0.003(2) 0.007(2) -0.009(2)
S1 0.0145(4) 0.0328(5) 0.0162(4) -0.0042(4) 0.0012(3) -0.0009(4)
F3 0.075(3) 0.086(3) 0.0140(13) 0.0012(15) -0.0015(15) 0.022(2)
F1 0.0381(17) 0.067(2) 0.0401(17) 0.0053(16) -0.0061(14) 0.0259(17)
F2 0.047(2) 0.0463(19) 0.0525(19) 0.0142(16) 0.0050(16) -0.0011(16)
O3 0.0230(15) 0.0421(19) 0.0174(14) -0.0109(14) -0.0020(12) -0.0019(14)
O1 0.0215(16) 0.0377(18) 0.0287(15) 0.0066(14) 0.0022(12) 0.0040(13)
O2 0.0227(15) 0.045(2) 0.0353(17) -0.0200(16) 0.0081(13) -0.0137(15)
C42 0.026(2) 0.041(3) 0.027(2) 0.002(2) 0.0020(18) 0.006(2)
S2 0.0223(4) 0.0170(4) 0.0177(4) -0.0027(3) 0.0022(4) -0.0013(3)
F4 0.060(2) 0.0369(18) 0.0504(19) 0.0105(15) 0.0148(17) -0.0211(16)
F6 0.086(3) 0.073(3) 0.0196(14) -0.0023(16) 0.0069(16) -0.008(2)
F5 0.0416(19) 0.055(2) 0.068(2) -0.0057(19) 0.0197(18) 0.0104(17)
O4 0.0272(16) 0.0228(15) 0.0416(18) -0.0054(14) -0.0083(14) 0.0060(13)
O6 0.0370(18) 0.0190(15) 0.0373(18) -0.0119(13) 0.0099(15) -0.0086(13)
O5 0.051(2) 0.0244(16) 0.0144(13) 0.0012(12) -0.0074(14) -0.0013(15)
C43 0.043(3) 0.038(3) 0.026(2) 0.007(2) 0.008(2) -0.006(2)
S8A 0.0277(6) 0.0231(5) 0.0186(5) 0.0071(4) 0.0023(4) 0.0043(4)
F23A 0.085(3) 0.065(3) 0.0265(17) -0.0113(18) 0.0089(19) 0.003(2)
F24A 0.053(3) 0.047(3) 0.061(3) -0.007(2) -0.022(2) -0.021(2)
F22A 0.062(3) 0.096(4) 0.047(3) 0.013(3) -0.033(2) 0.008(3)
O22A 0.039(2) 0.024(2) 0.028(2) 0.0064(16) 0.0152(19) 0.0124(19)
O24A 0.019(2) 0.0239(16) 0.0231(14) 0.0087(12) 0.0023(17) 0.003(2)
O23A 0.040(2) 0.033(2) 0.023(2) 0.0048(17) 0.009(2) 0.001(2)
C49A 0.045(3) 0.054(4) 0.029(3) -0.004(3) -0.018(3) 0.014(3)
O26 0.070(3) 0.052(3) 0.083(3) -0.010(3) 0.017(3) 0.000(2)
O25 0.061(3) 0.077(4) 0.115(5) 0.027(3) 0.032(3) 0.002(3)
C55 0.069(4) 0.049(4) 0.058(4) 0.016(3) 0.003(3) 0.004(3)
C54 0.058(4) 0.079(5) 0.073(5) 0.018(4) 0.009(4) 0.016(4)
C53 0.060(5) 0.101(7) 0.078(5) -0.012(5) -0.038(4) -0.026(4)
C57 0.138(10) 0.084(7) 0.080(6) -0.016(5) -0.011(6) 0.061(7)
C50 0.068(5) 0.152(11) 0.074(5) 0.007(6) 0.003(4) -0.049(7)
C52 0.066(5) 0.075(5) 0.083(5) 0.015(4) -0.015(4) -0.007(4)
C56 0.062(4) 0.062(4) 0.060(4) 0.005(3) 0.014(3) 0.003(3)
C51 0.049(4) 0.088(6) 0.161(9) 0.019(6) 0.019(5) -0.008(4)
S8B 0.0277(6) 0.0231(5) 0.0186(5) 0.0071(4) 0.0023(4) 0.0043(4)
S7B 0.0199(5) 0.0254(5) 0.0172(5) -0.0012(4) 0.0045(4) -0.0042(4)
S6B 0.0247(5) 0.0265(5) 0.0216(5) -0.0041(4) -0.0040(4) 0.0060(4)
O22B 0.085(3) 0.065(3) 0.0265(17) -0.0113(18) 0.0089(19) 0.003(2)
O20B 0.058(2) 0.075(3) 0.0263(15) -0.0053(17) -0.0086(15) -0.005(2)
F19B 0.041(2) 0.042(2) 0.055(2) 0.0107(17) -0.0005(17) 0.0077(17)
F17B 0.073(3) 0.047(2) 0.0292(16) 0.0170(15) 0.0005(16) 0.013(2)
O18B 0.046(3) 0.025(2) 0.036(3) -0.008(2) 0.0003(17) 0.004(3)
C49B 0.045(3) 0.054(4) 0.029(3) -0.004(3) -0.018(3) 0.014(3)
F18B 0.0333(19) 0.043(2) 0.0297(18) -0.0134(16) -0.0014(15) 0.0122(16)
F21B 0.077(3) 0.072(3) 0.049(2) 0.036(2) 0.010(2) -0.017(3)
F23B 0.053(3) 0.047(3) 0.061(3) -0.007(2) -0.022(2) -0.021(2)
F16B 0.036(2) 0.048(2) 0.092(3) 0.001(2) 0.006(2) -0.0105(17)
F24B 0.062(3) 0.096(4) 0.047(3) 0.013(3) -0.033(2) 0.008(3)
O17B 0.0218(16) 0.0202(17) 0.0341(18) -0.0003(14) -0.0016(13) 0.0035(13)
O24B 0.019(2) 0.0239(16) 0.0231(14) 0.0087(12) 0.0023(17) 0.003(2)
F22B 0.039(2) 0.024(2) 0.028(2) 0.0064(16) 0.0152(19) 0.0124(19)
C47B 0.026(2) 0.031(3) 0.025(2) 0.003(2) 0.0021(18) -0.0015(19)
O23B 0.040(2) 0.033(2) 0.023(2) 0.0048(17) 0.009(2) 0.001(2)
O21B 0.0252(18) 0.034(2) 0.0370(19) -0.0061(17) 0.0079(16) 0.0019(15)
O19B 0.0192(17) 0.029(2) 0.0210(14) 0.0061(14) 0.0006(13) 0.0005(13)
O16B 0.035(2) 0.028(2) 0.0212(18) 0.0009(14) -0.0099(15) 0.0022(15)
C48B 0.037(3) 0.051(4) 0.027(2) 0.008(2) 0.009(2) -0.003(2)
O19A 0.024(2) 0.043(3) 0.038(2) -0.0149(18) 0.005(2) -0.010(2)

loop_
_atom_type_symbol
_atom_type_description
_atom_type_scat_dispersion_real
_atom_type_scat_dispersion_imag
_atom_type_scat_source
C C 0.0181 0.0091 'International Tables Vol C Tables 4.2.6.8 and 6.1.1.4'
H H 0.0000 0.0000 'International Tables Vol C Tables 4.2.6.8 and 6.1.1.4'
Cl Cl 0.3639 0.7018 'International Tables Vol C Tables 4.2.6.8 and 6.1.1.4'
F F 0.0727 0.0534 'International Tables Vol C Tables 4.2.6.8 and 6.1.1.4'
N N 0.0311 0.0180 'International Tables Vol C Tables 4.2.6.8 and 6.1.1.4'
O O 0.0492 0.0322 'International Tables Vol C Tables 4.2.6.8 and 6.1.1.4'
P P 0.2955 0.4335 'International Tables Vol C Tables 4.2.6.8 and 6.1.1.4'
S S 0.3331 0.5567 'International Tables Vol C Tables 4.2.6.8 and 6.1.1.4'

loop_
_exptl_crystal_face_index_h
_exptl_crystal_face_index_k
_exptl_crystal_face_index_l
_exptl_crystal_face_perp_dist
_exptl_oxdiff_crystal_face_indexfrac_h
_exptl_oxdiff_crystal_face_indexfrac_k
_exptl_oxdiff_crystal_face_indexfrac_l
_exptl_oxdiff_crystal_face_x
_exptl_oxdiff_crystal_face_y
_exptl_oxdiff_crystal_face_z
1 0 -1 0.1146 0.9990 0.0046 -1.0021 -0.0724 -0.0331 -0.0122
-1 0 1 0.1226 -0.9990 -0.0046 1.0021 0.0724 0.0331 0.0122
1 0 1 0.1358 1.0001 0.0023 0.9997 -0.0169 -0.0521 -0.0591
-1 0 -1 0.1358 -1.0001 -0.0023 -0.9997 0.0169 0.0521 0.0591
0 1 -1 0.1237 -0.0039 1.0015 -0.9960 -0.0454 0.0637 -0.0193
0 -1 1 0.1467 0.0039 -1.0015 0.9960 0.0454 -0.0637 0.0193
0 -1 -1 0.1441 0.0029 -0.9992 -1.0058 -0.0102 -0.0448 0.0662
0 1 1 0.1151 -0.0029 0.9992 1.0058 0.0102 0.0448 -0.0662

loop_
_geom_angle_atom_site_label_1
_geom_angle_atom_site_label_2
_geom_angle_atom_site_label_3
_geom_angle
C29D P1D C30D 110.6(2)
C29D P1D C2D 112.42(18)
C36D P1D C29D 110.2(2)
C36D P1D C30D 110.66(18)
C36D P1D C2D 104.95(19)
C30D P1D C2D 107.85(18)
C1D N1D C5D 125.5(3)
C1D N1D C2D 109.3(3)
C2D N1D C5D 125.2(3)
C1D N2D C3D 108.2(3)
C1D N2D C17D 125.5(3)
C3D N2D C17D 126.0(3)
N1D C1D N2D 109.0(3)
N1D C1D C4D 126.6(4)
N2D C1D C4D 124.4(4)
C20D C21D H21D 119.9
C20D C21D C22D 120.2(4)
C22D C21D H21D 119.9
C5D C10D C14D 124.5(4)
C9D C10D C5D 115.4(4)
C9D C10D C14D 120.1(4)
C32D C31D H31D 120.3
C32D C31D C30D 119.4(4)
C30D C31D H31D 120.3
C36D C37D H37D 120.0
C38D C37D H37D 120.0
C38D C37D C36D 120.0(4)
C35D C34D H34D 120.0
C33D C34D H34D 120.0
C33D C34D C35D 119.9(4)
C40D C41D H41D 120.2
C40D C41D C36D 119.5(4)
C36D C41D H41D 120.2
P1D C29D H29A 109.5
P1D C29D H29B 109.5
P1D C29D H29C 109.5
H29A C29D H29B 109.5
H29A C29D H29C 109.5
H29B C29D H29C 109.5
C10D C5D N1D 117.8(4)
C6D C5D N1D 116.1(4)
C6D C5D C10D 126.2(4)
C17D C18D C23D 124.0(4)
C17D C18D C19D 115.9(4)
C19D C18D C23D 120.0(4)
N2D C3D Cl1D 121.0(3)
N2D C3D C2D 108.7(3)
C2D C3D Cl1D 130.2(3)
C21D C20D H20D 119.1
C19D C20D C21D 121.8(4)
C19D C20D H20D 119.1
C18D C17D N2D 116.8(4)
C18D C17D C22D 125.6(4)
C22D C17D N2D 117.6(4)
C40D C39D H39D 119.7
C40D C39D C38D 120.5(5)
C38D C39D H39D 119.7
C1D C4D H4DA 109.5
C1D C4D H4DB 109.5
C1D C4D H4DC 109.5
H4DA C4D H4DB 109.5
H4DA C4D H4DC 109.5
H4DB C4D H4DC 109.5
C41D C40D H40D 120.1
C39D C40D C41D 119.7(4)
C39D C40D H40D 120.1
C27D C26D H26D 108.1
C22D C26D H26D 108.1
C22D C26D C27D 110.9(4)
C22D C26D C28D 111.2(3)
C28D C26D H26D 108.1
C28D C26D C27D 110.2(4)
C26D C27D H27A 109.5
C26D C27D H27B 109.5
C26D C27D H27C 109.5
H27A C27D H27B 109.5
H27A C27D H27C 109.5
H27B C27D H27C 109.5
C18D C23D H23D 108.0
C18D C23D C24D 109.3(4)
C18D C23D C25D 112.9(4)
C24D C23D H23D 108.0
C24D C23D C25D 110.3(4)
C25D C23D H23D 108.0
C37D C36D P1D 120.8(3)
C37D C36D C41D 120.0(4)
C41D C36D P1D 119.1(3)
C31D C32D H32D 119.7
C31D C32D C33D 120.6(4)
C33D C32D H32D 119.7
C5D C6D C7D 114.8(5)
C5D C6D C11D 124.5(4)
C7D C6D C11D 120.7(5)
C31D C30D P1D 118.0(3)
C35D C30D P1D 121.4(3)
C35D C30D C31D 120.5(4)
C34D C35D H35D 120.2
C30D C35D C34D 119.5(4)
C30D C35D H35D 120.2
C34D C33D C32D 120.1(4)
C34D C33D H33D 120.0
C32D C33D H33D 120.0
N1D C2D P1D 128.3(3)
C3D C2D P1D 126.7(3)
C3D C2D N1D 104.7(3)
C18D C19D H19D 119.9
C20D C19D C18D 120.1(4)
C20D C19D H19D 119.9
C6D C7D H7D 119.3
C8D C7D C6D 121.4(5)
C8D C7D H7D 119.3
C10D C9D H9D 119.6
C8D C9D C10D 120.8(5)
C8D C9D H9D 119.6
C21D C22D C17D 116.3(4)
C21D C22D C26D 120.5(4)
C17D C22D C26D 123.2(4)
C37D C38D C39D 120.2(4)
C37D C38D H38D 119.9
C39D C38D H38D 119.9
C23D C24D H24A 109.5
C23D C24D H24B 109.5
C23D C24D H24C 109.5
H24A C24D H24B 109.5
H24A C24D H24C 109.5
H24B C24D H24C 109.5
C6D C11D H11D 107.2
C6D C11D C12D 111.8(4)
C6D C11D C13D 112.9(5)
C12D C11D H11D 107.2
C12D C11D C13D 110.3(5)
C13D C11D H11D 107.2
C10D C14D H14D 108.4
C10D C14D C16D 112.9(4)
C10D C14D C15D 110.1(4)
C16D C14D H14D 108.4
C15D C14D H14D 108.4
C15D C14D C16D 108.6(4)
C14D C16D H16A 109.5
C14D C16D H16B 109.5
C14D C16D H16C 109.5
H16A C16D H16B 109.5
H16A C16D H16C 109.5
H16B C16D H16C 109.5
C26D C28D H28A 109.5
C26D C28D H28B 109.5
C26D C28D H28C 109.5
H28A C28D H28B 109.5
H28A C28D H28C 109.5
H28B C28D H28C 109.5
C7D C8D C9D 121.4(5)
C7D C8D H8D 119.3
C9D C8D H8D 119.3
C11D C12D H12A 109.5
C11D C12D H12B 109.5
C11D C12D H12C 109.5
H12A C12D H12B 109.5
H12A C12D H12C 109.5
H12B C12D H12C 109.5
C23D C25D H25A 109.5
C23D C25D H25B 109.5
C23D C25D H25C 109.5
H25A C25D H25B 109.5
H25A C25D H25C 109.5
H25B C25D H25C 109.5
C11D C13D H13A 109.5
C11D C13D H13B 109.5
C11D C13D H13C 109.5
H13A C13D H13B 109.5
H13A C13D H13C 109.5
H13B C13D H13C 109.5
C14D C15D H15A 109.5
C14D C15D H15B 109.5
C14D C15D H15C 109.5
H15A C15D H15B 109.5
H15A C15D H15C 109.5
H15B C15D H15C 109.5
C30B P1B C29B 110.3(2)
C30B P1B C2B 107.54(19)
C36B P1B C30B 112.87(19)
C36B P1B C29B 108.9(2)
C36B P1B C2B 105.14(18)
C2B P1B C29B 112.10(18)
C1B N1B C5B 124.2(3)
C1B N1B C2B 109.1(3)
C2B N1B C5B 126.4(3)
C3B N2B C17B 127.2(3)
C1B N2B C3B 107.8(3)
C1B N2B C17B 124.7(3)
H24D C24B H24E 109.5
H24D C24B H24F 109.5
H24E C24B H24F 109.5
C23B C24B H24D 109.5
C23B C24B H24E 109.5
C23B C24B H24F 109.5
C6B C5B N1B 116.7(4)
C10B C5B N1B 118.4(4)
C10B C5B C6B 124.9(4)
N2B C3B Cl1B 120.5(3)
N2B C3B C2B 109.7(3)
C2B C3B Cl1B 129.8(3)
C35B C30B P1B 121.0(3)
C31B C30B P1B 118.9(3)
C31B C30B C35B 120.0(4)
C38B C39B H39B 119.6
C38B C39B C40B 120.8(5)
C40B C39B H39B 119.6
C6B C7B H7B 120.4
C6B C7B C8B 119.3(5)
C8B C7B H7B 120.4
C19B C20B H20B 119.2
C21B C20B H20B 119.2
C21B C20B C19B 121.6(4)
C19B C18B C23B 118.6(4)
C17B C18B C19B 116.5(4)
C17B C18B C23B 124.9(4)
C27B C26B H26B 108.5
C27B C26B C22B 111.3(4)
C27B C26B C28B 110.5(4)
C22B C26B H26B 108.5
C22B C26B C28B 109.5(4)
C28B C26B H26B 108.5
C30B C35B H35B 120.0
C34B C35B C30B 120.0(4)
C34B C35B H35B 120.0
C36B C41B H41B 120.5
C40B C41B H41B 120.5
C40B C41B C36B 119.0(4)
C20B C19B C18B 119.6(4)
C20B C19B H19B 120.2
C18B C19B H19B 120.2
C39B C38B H38B 120.2
C37B C38B C39B 119.7(4)
C37B C38B H38B 120.2
C41B C36B P1B 120.1(3)
C41B C36B C37B 120.0(4)
C37B C36B P1B 119.9(3)
C38B C37B C36B 119.9(4)
C38B C37B H37B 120.0
C36B C37B H37B 120.0
N1B C1B N2B 109.1(3)
N1B C1B C4B 127.3(4)
N2B C1B C4B 123.6(4)
C26B C27B H27D 109.5
C26B C27B H27E 109.5
C26B C27B H27F 109.5
H27D C27B H27E 109.5
H27D C27B H27F 109.5
H27E C27B H27F 109.5
C1B C4B H4BA 109.5
C1B C4B H4BB 109.5
C1B C4B H4BC 109.5
H4BA C4B H4BB 109.5
H4BA C4B H4BC 109.5
H4BB C4B H4BC 109.5
C5B C6B C11B 124.7(4)
C7B C6B C5B 116.5(4)
C7B C6B C11B 118.7(4)
C39B C40B H40B 119.7
C41B C40B C39B 120.5(5)
C41B C40B H40B 119.7
C7B C8B H8B 119.1
C9B C8B C7B 121.8(5)
C9B C8B H8B 119.1
C8B C9B H9B 119.2
C8B C9B C10B 121.7(5)
C10B C9B H9B 119.2
P1B C29B H29D 109.5
P1B C29B H29E 109.5
P1B C29B H29F 109.5
H29D C29B H29E 109.5
H29D C29B H29F 109.5
H29E C29B H29F 109.5
C35B C34B H34B 119.9
C35B C34B C33B 120.1(4)
C33B C34B H34B 119.9
C17B C22B C26B 122.6(4)
C17B C22B C21B 116.3(4)
C21B C22B C26B 121.0(4)
C10B C14B H14B 107.8
C10B C14B C16B 113.6(4)
C10B C14B C15B 111.6(4)
C16B C14B H14B 107.8
C16B C14B C15B 108.2(4)
C15B C14B H14B 107.8
N1B C2B P1B 127.5(3)
C3B C2B P1B 127.8(3)
C3B C2B N1B 104.3(3)
C5B C10B C9B 115.8(4)
C5B C10B C14B 123.2(4)
C9B C10B C14B 121.0(4)
C31B C32B H32B 119.5
C31B C32B C33B 120.9(5)
C33B C32B H32B 119.5
C18B C17B N2B 116.6(3)
C22B C17B N2B 118.4(4)
C22B C17B C18B 125.0(4)
C6B C11B H11B 108.2
C6B C11B C13B 113.5(4)
C6B C11B C12B 109.6(4)
C13B C11B H11B 108.2
C13B C11B C12B 109.0(4)
C12B C11B H11B 108.2
C30B C31B H31B 120.3
C32B C31B C30B 119.5(5)
C32B C31B H31B 120.3
C14B C16B H16D 109.5
C14B C16B H16E 109.5
C14B C16B H16F 109.5
H16D C16B H16E 109.5
H16D C16B H16F 109.5
H16E C16B H16F 109.5
C24B C23B H23B 107.1
C18B C23B C24B 112.4(4)
C18B C23B H23B 107.1
C25B C23B C24B 111.8(5)
C25B C23B C18B 110.9(5)
C25B C23B H23B 107.1
C11B C13B H13D 109.5
C11B C13B H13E 109.5
C11B C13B H13F 109.5
H13D C13B H13E 109.5
H13D C13B H13F 109.5
H13E C13B H13F 109.5
C26B C28B H28D 109.5
C26B C28B H28E 109.5
C26B C28B H28F 109.5
H28D C28B H28E 109.5
H28D C28B H28F 109.5
H28E C28B H28F 109.5
C11B C12B H12D 109.5
C11B C12B H12E 109.5
C11B C12B H12F 109.5
H12D C12B H12E 109.5
H12D C12B H12F 109.5
H12E C12B H12F 109.5
C34B C33B H33B 120.3
C32B C33B C34B 119.4(4)
C32B C33B H33B 120.3
C20B C21B C22B 120.7(4)
C20B C21B H21B 119.7
C22B C21B H21B 119.7
C14B C15B H15D 109.5
C14B C15B H15E 109.5
C14B C15B H15F 109.5
H15D C15B H15E 109.5
H15D C15B H15F 109.5
H15E C15B H15F 109.5
C23B C25B H25D 109.5
C23B C25B H25E 109.5
C23B C25B H25F 109.5
H25D C25B H25E 109.5
H25D C25B H25F 109.5
H25E C25B H25F 109.5
C29A P1A C2A 111.4(2)
C36A P1A C29A 108.9(2)
C36A P1A C2A 106.36(18)
C30A P1A C29A 110.5(2)
C30A P1A C36A 112.4(2)
C30A P1A C2A 107.11(19)
C3A N2A C17A 125.6(3)
C1A N2A C17A 124.7(3)
C1A N2A C3A 109.1(3)
C2A N1A C5A 126.4(3)
C1A N1A C2A 109.0(3)
C1A N1A C5A 123.8(3)
C22A C17A N2A 118.1(4)
C22A C17A C18A 123.2(4)
C18A C17A N2A 118.7(4)
C21A C20A H20A 119.9
C21A C20A C19A 120.2(4)
C19A C20A H20A 119.9
P1A C29A H29G 109.5
P1A C29A H29H 109.5
P1A C29A H29I 109.5
H29G C29A H29H 109.5
H29G C29A H29I 109.5
H29H C29A H29I 109.5
C17A C22A C26A 123.1(4)
C17A C22A C21A 116.7(4)
C21A C22A C26A 120.2(4)
C34A C35A H35A 121.1
C34A C35A C30A 117.8(5)
C30A C35A H35A 121.1
C22A C26A H26A 107.7
C22A C26A C28A 111.6(4)
C22A C26A C27A 110.9(4)
C28A C26A H26A 107.7
C28A C26A C27A 110.9(4)
C27A C26A H26A 107.7
C20A C21A C22A 121.0(4)
C20A C21A H21A 119.5
C22A C21A H21A 119.5
N2A C3A Cl1A 120.5(3)
C2A C3A Cl1A 132.3(3)
C2A C3A N2A 107.2(4)
C7A C8A H8A 119.7
C9A C8A H8A 119.7
C9A C8A C7A 120.5(4)
C36A C37A H37A 121.3
C38A C37A H37A 121.3
C38A C37A C36A 117.4(4)
C17A C18A C23A 122.2(4)
C19A C18A C17A 117.8(4)
C19A C18A C23A 119.9(4)
C35A C34A H34A 119.6
C33A C34A C35A 120.8(5)
C33A C34A H34A 119.6
C20A C19A H19A 119.5
C18A C19A C20A 121.0(4)
C18A C19A H19A 119.5
C34A C33A H33A 119.3
C34A C33A C32A 121.4(5)
C32A C33A H33A 119.3
C5A C10A C9A 117.2(5)
C5A C10A C11A 124.2(4)
C9A C10A C11A 118.4(4)
C37A C36A P1A 119.7(3)
C41A C36A P1A 118.6(3)
C41A C36A C37A 121.7(4)
N1A C2A P1A 128.5(3)
C3A C2A P1A 125.4(3)
C3A C2A N1A 105.9(4)
C37A C38A H38A 119.5
C39A C38A C37A 120.9(5)
C39A C38A H38A 119.5
N2A C1A N1A 108.8(3)
N2A C1A C4A 123.8(4)
N1A C1A C4A 127.3(4)
C10A C5A N1A 118.3(4)
C10A C5A C6A 124.9(4)
C6A C5A N1A 116.7(4)
C8A C7A H7A 119.5
C6A C7A C8A 121.0(5)
C6A C7A H7A 119.5
C1A C4A H4AA 109.5
C1A C4A H4AB 109.5
C1A C4A H4AC 109.5
H4AA C4A H4AB 109.5
H4AA C4A H4AC 109.5
H4AB C4A H4AC 109.5
C41A C40A H40A 120.0
C39A C40A H40A 120.0
C39A C40A C41A 120.0(5)
C36A C41A H41A 120.4
C40A C41A C36A 119.2(4)
C40A C41A H41A 120.4
C35A C30A P1A 118.7(4)
C31A C30A P1A 120.5(3)
C31A C30A C35A 120.7(4)
C8A C9A C10A 121.4(5)
C8A C9A H9A 119.3
C10A C9A H9A 119.3
C18A C23A H23A 108.1
C18A C23A C25A 110.1(5)
C24A C23A C18A 112.4(4)
C24A C23A H23A 108.1
C24A C23A C25A 110.0(5)
C25A C23A H23A 108.1
C5A C6A C14A 124.1(4)
C7A C6A C5A 114.9(5)
C7A C6A C14A 121.0(4)
C30A C31A H31A 120.1
C32A C31A C30A 119.8(4)
C32A C31A H31A 120.1
C38A C39A C40A 120.7(5)
C38A C39A H39A 119.6
C40A C39A H39A 119.6
H13G C13A H13H 109.5
H13G C13A H13I 109.5
H13H C13A H13I 109.5
C11A C13A H13G 109.5
C11A C13A H13H 109.5
C11A C13A H13I 109.5
C6A C14A H14A 107.4
C6A C14A C16A 113.4(4)
C6A C14A C15A 112.4(4)
C16A C14A H14A 107.4
C16A C14A C15A 108.5(4)
C15A C14A H14A 107.4
C33A C32A H32A 120.3
C31A C32A C33A 119.5(5)
C31A C32A H32A 120.3
C26A C28A H28G 109.5
C26A C28A H28H 109.5
C26A C28A H28I 109.5
H28G C28A H28H 109.5
H28G C28A H28I 109.5
H28H C28A H28I 109.5
C26A C27A H27G 109.5
C26A C27A H27H 109.5
C26A C27A H27I 109.5
H27G C27A H27H 109.5
H27G C27A H27I 109.5
H27H C27A H27I 109.5
C23A C24A H24G 109.5
C23A C24A H24H 109.5
C23A C24A H24I 109.5
H24G C24A H24H 109.5
H24G C24A H24I 109.5
H24H C24A H24I 109.5
H12G C12A H12H 109.5
H12G C12A H12I 109.5
H12H C12A H12I 109.5
C11A C12A H12G 109.5
C11A C12A H12H 109.5
C11A C12A H12I 109.5
C14A C16A H16G 109.5
C14A C16A H16H 109.5
C14A C16A H16I 109.5
H16G C16A H16H 109.5
H16G C16A H16I 109.5
H16H C16A H16I 109.5
C10A C11A C13A 112.8(4)
C10A C11A C12A 110.3(4)
C10A C11A H11A 108.1
C13A C11A H11A 108.1
C12A C11A C13A 109.3(4)
C12A C11A H11A 108.1
C14A C15A H15G 109.5
C14A C15A H15H 109.5
C14A C15A H15I 109.5
H15G C15A H15H 109.5
H15G C15A H15I 109.5
H15H C15A H15I 109.5
C23A C25A H25G 109.5
C23A C25A H25H 109.5
C23A C25A H25I 109.5
H25G C25A H25H 109.5
H25G C25A H25I 109.5
H25H C25A H25I 109.5
C30C P1C C2C 107.89(19)
C30C P1C C29C 110.6(2)
C30C P1C C36C 111.54(19)
C29C P1C C2C 112.36(19)
C29C P1C C36C 109.1(2)
C36C P1C C2C 105.18(18)
C3C N2C C17C 125.0(4)
C1C N2C C17C 125.1(3)
C1C N2C C3C 109.7(3)
C2C N1C C5C 125.8(3)
C1C N1C C2C 109.6(3)
C1C N1C C5C 124.6(3)
C22C C21C H21C 119.4
C20C C21C H21C 119.4
C20C C21C C22C 121.2(4)
C38C C37C H37C 121.3
C38C C37C C36C 117.5(4)
C36C C37C H37C 121.3
C30C C31C H31C 120.0
C32C C31C H31C 120.0
C32C C31C C30C 120.1(4)
C41C C40C H40C 120.3
C41C C40C C39C 119.3(5)
C39C C40C H40C 120.3
C22C C26C H26C 107.7
C22C C26C C27C 109.8(4)
C27C C26C H26C 107.7
C28C C26C H26C 107.7
C28C C26C C22C 112.5(4)
C28C C26C C27C 111.2(4)
C40C C41C H41C 120.5
C40C C41C C36C 119.1(4)
C36C C41C H41C 120.5
C31C C30C P1C 121.5(3)
C31C C30C C35C 120.3(4)
C35C C30C P1C 118.1(3)
C21C C22C C26C 120.2(4)
C17C C22C C21C 116.4(4)
C17C C22C C26C 123.3(4)
H13J C13C H13K 109.5
H13J C13C H13L 109.5
H13K C13C H13L 109.5
C11C C13C H13J 109.5
C11C C13C H13K 109.5
C11C C13C H13L 109.5
N1C C2C P1C 127.9(3)
C3C C2C P1C 125.8(3)
C3C C2C N1C 105.9(3)
C22C C17C N2C 117.9(4)
C22C C17C C18C 124.0(4)
C18C C17C N2C 118.0(4)
C40C C39C H39C 119.2
C38C C39C C40C 121.5(4)
C38C C39C H39C 119.2
N2C C3C Cl1C 121.3(3)
C2C C3C Cl1C 131.7(3)
C2C C3C N2C 107.0(3)
C17C C18C C23C 122.5(4)
C19C C18C C17C 116.4(4)
C19C C18C C23C 120.9(4)
C21C C20C H20C 120.1
C21C C20C C19C 119.8(4)
C19C C20C H20C 120.1
C37C C38C H38C 120.1
C39C C38C C37C 119.9(4)
C39C C38C H38C 120.1
C18C C19C C20C 122.1(4)
C18C C19C H19C 118.9
C20C C19C H19C 118.9
C31C C32C H32C 120.1
C31C C32C C33C 119.7(4)
C33C C32C H32C 120.1
C26C C27C H27J 109.5
C26C C27C H27K 109.5
C26C C27C H27L 109.5
H27J C27C H27K 109.5
H27J C27C H27L 109.5
H27K C27C H27L 109.5
P1C C29C H29J 109.5
P1C C29C H29K 109.5
P1C C29C H29L 109.5
H29J C29C H29K 109.5
H29J C29C H29L 109.5
H29K C29C H29L 109.5
C30C C35C H35C 121.0
C34C C35C C30C 118.1(4)
C34C C35C H35C 121.0
C26C C28C H28J 109.5
C26C C28C H28K 109.5
C26C C28C H28L 109.5
H28J C28C H28K 109.5
H28J C28C H28L 109.5
H28K C28C H28L 109.5
C37C C36C P1C 119.4(3)
C41C C36C P1C 117.9(3)
C41C C36C C37C 122.7(4)
C6C C5C N1C 117.9(4)
C10C C5C N1C 117.7(4)
C10C C5C C6C 124.4(4)
N2C C1C N1C 107.8(3)
N2C C1C C4C 125.3(4)
N1C C1C C4C 126.9(4)
H15J C15C H15K 109.5
H15J C15C H15L 109.5
H15K C15C H15L 109.5
C14C C15C H15J 109.5
C14C C15C H15K 109.5
C14C C15C H15L 109.5
C18C C23C H23C 108.1
C24C C23C C18C 111.1(4)
C24C C23C H23C 108.1
C25C C23C C18C 111.2(4)
C25C C23C H23C 108.1
C25C C23C C24C 110.2(4)
C5C C6C C7C 116.6(5)
C5C C6C C11C 122.5(4)
C7C C6C C11C 120.9(5)
C32C C33C H33C 119.6
C34C C33C C32C 120.8(4)
C34C C33C H33C 119.6
C8C C9C H9C 119.1
C8C C9C C10C 121.8(6)
C10C C9C H9C 119.1
C23C C24C H24J 109.5
C23C C24C H24K 109.5
C23C C24C H24L 109.5
H24J C24C H24K 109.5
H24J C24C H24L 109.5
H24K C24C H24L 109.5
C6C C7C H7C 120.2
C8C C7C C6C 119.6(6)
C8C C7C H7C 120.2
C35C C34C H34C 119.5
C33C C34C C35C 121.0(4)
C33C C34C H34C 119.5
C13C C11C H11C 107.7
C13C C11C C12C 108.9(5)
C6C C11C C13C 113.2(6)
C6C C11C H11C 107.7
C6C C11C C12C 111.5(4)
C12C C11C H11C 107.7
C9C C8C C7C 122.0(6)
C9C C8C H8C 119.0
C7C C8C H8C 119.0
C23C C25C H25J 109.5
C23C C25C H25K 109.5
C23C C25C H25L 109.5
H25J C25C H25K 109.5
H25J C25C H25L 109.5
H25K C25C H25L 109.5
C1C C4C H4CA 109.5
C1C C4C H4CB 109.5
C1C C4C H4CC 109.5
H4CA C4C H4CB 109.5
H4CA C4C H4CC 109.5
H4CB C4C H4CC 109.5
C15C C14C H14C 107.8
C15C C14C C16C 109.3(4)
C15C C14C C10C 110.5(4)
C16C C14C H14C 107.8
C16C C14C C10C 113.4(5)
C10C C14C H14C 107.8
C14C C16C H16J 109.5
C14C C16C H16K 109.5
C14C C16C H16L 109.5
H16J C16C H16K 109.5
H16J C16C H16L 109.5
H16K C16C H16L 109.5
C5C C10C C9C 115.7(5)
C5C C10C C14C 124.3(4)
C9C C10C C14C 120.1(5)
C11C C12C H12J 109.5
C11C C12C H12K 109.5
C11C C12C H12L 109.5
H12J C12C H12K 109.5
H12J C12C H12L 109.5
H12K C12C H12L 109.5
O10 S4 O11 115.3(2)
O10 S4 O12 113.9(2)
O10 S4 C45 103.7(3)
O11 S4 C45 103.8(2)
O12 S4 O11 114.7(2)
O12 S4 C45 103.3(3)
F12 C45 S4 112.9(4)
F12 C45 F11 106.9(5)
F12 C45 F10 106.9(5)
F11 C45 S4 112.7(4)
F11 C45 F10 105.4(5)
F10 C45 S4 111.5(4)
O20A S7A C48A 101.9(2)
O20A S7A O19A 115.2(3)
O21A S7A O20A 115.9(2)
O21A S7A C48A 103.4(3)
O21A S7A O19A 114.6(3)
O19A S7A C48A 103.1(3)
F21A C48A S7A 111.9(4)
F21A C48A F19A 106.9(5)
F20A C48A S7A 111.1(4)
F20A C48A F21A 108.5(5)
F20A C48A F19A 107.0(5)
F19A C48A S7A 111.3(4)
O16A S6A O18A 115.2(2)
O16A S6A C47A 102.2(2)
O17A S6A O16A 115.4(2)
O17A S6A O18A 114.2(2)
O17A S6A C47A 103.3(2)
O18A S6A C47A 104.1(3)
F17A C47A S6A 111.3(4)
F17A C47A F16A 105.2(6)
F17A C47A F18A 107.4(5)
F16A C47A S6A 112.4(4)
F18A C47A S6A 113.9(4)
F18A C47A F16A 106.0(6)
O13 S5 O15 114.2(2)
O13 S5 C46 102.5(2)
O14 S5 O13 115.8(2)
O14 S5 O15 115.5(2)
O14 S5 C46 103.9(3)
O15 S5 C46 102.2(2)
F15 C46 S5 109.7(4)
F14 C46 S5 109.9(4)
F14 C46 F15 107.5(4)
F13 C46 S5 110.8(3)
F13 C46 F15 109.1(5)
F13 C46 F14 109.7(5)
O7 S3 O9 115.4(2)
O7 S3 C44 102.4(3)
O8 S3 O7 114.8(2)
O8 S3 O9 117.3(2)
O8 S3 C44 101.8(3)
O9 S3 C44 101.7(2)
F9 C44 S3 110.4(4)
F8 C44 S3 111.4(4)
F8 C44 F9 106.2(4)
F7 C44 S3 111.7(4)
F7 C44 F9 106.8(5)
F7 C44 F8 110.1(5)
O3 S1 C42 102.1(2)
O1 S1 O3 114.1(2)
O1 S1 C42 103.4(2)
O2 S1 O3 115.1(2)
O2 S1 O1 115.5(2)
O2 S1 C42 104.3(3)
F3 C42 S1 110.7(4)
F3 C42 F2 105.5(5)
F1 C42 S1 112.3(4)
F1 C42 F3 107.4(5)
F1 C42 F2 108.6(5)
F2 C42 S1 112.0(4)
O4 S2 O5 114.6(2)
O4 S2 C43 103.7(3)
O6 S2 O4 115.2(2)
O6 S2 O5 114.9(2)
O6 S2 C43 102.8(2)
O5 S2 C43 103.3(3)
F4 C43 S2 110.6(4)
F4 C43 F6 108.3(5)
F6 C43 S2 110.2(4)
F5 C43 S2 111.1(4)
F5 C43 F4 108.3(5)
F5 C43 F6 108.4(5)
O22A S8A C49A 102.1(3)
O24A S8A O22A 113.9(3)
O24A S8A O23A 116.0(3)
O24A S8A C49A 102.9(3)
O23A S8A O22A 115.7(3)
O23A S8A C49A 103.5(3)
F23A C49A S8A 109.1(5)
F24A C49A S8A 112.0(4)
F24A C49A F23A 108.2(6)
F24A C49A F22A 110.9(6)
F22A C49A S8A 110.0(5)
F22A C49A F23A 106.5(5)
C56 O26 C55 119.4(6)
C51 O25 C52 116.5(8)
O26 C55 H55A 109.0
O26 C55 H55B 109.0
O26 C55 C54 113.1(6)
H55A C55 H55B 107.8
C54 C55 H55A 109.0
C54 C55 H55B 109.0
C55 C54 H54A 109.5
C55 C54 H54B 109.5
C55 C54 H54C 109.5
H54A C54 H54B 109.5
H54A C54 H54C 109.5
H54B C54 H54C 109.5
H53A C53 H53B 109.5
H53A C53 H53C 109.5
H53B C53 H53C 109.5
C52 C53 H53A 109.5
C52 C53 H53B 109.5
C52 C53 H53C 109.5
H57A C57 H57B 109.5
H57A C57 H57C 109.5
H57B C57 H57C 109.5
C56 C57 H57A 109.5
C56 C57 H57B 109.5
C56 C57 H57C 109.5
H50A C50 H50B 109.5
H50A C50 H50C 109.5
H50B C50 H50C 109.5
C51 C50 H50A 109.5
C51 C50 H50B 109.5
C51 C50 H50C 109.5
O25 C52 C53 113.5(8)
O25 C52 H52A 108.9
O25 C52 H52B 108.9
C53 C52 H52A 108.9
C53 C52 H52B 108.9
H52A C52 H52B 107.7
O26 C56 C57 111.4(7)
O26 C56 H56A 109.3
O26 C56 H56B 109.3
C57 C56 H56A 109.3
C57 C56 H56B 109.3
H56A C56 H56B 108.0
O25 C51 C50 114.8(10)
O25 C51 H51A 108.6
O25 C51 H51B 108.6
C50 C51 H51A 108.6
C50 C51 H51B 108.6
H51A C51 H51B 107.6
O22B S8B C49B 94.9(17)
O24B S8B O22B 109.1(19)
O24B S8B C49B 104.5(13)
O23B S8B O22B 125.3(18)
O23B S8B C49B 94.5(16)
O23B S8B O24B 120.1(18)
O20B S7B O21B 101.9(17)
O20B S7B O19B 110(2)
O20B S7B C48B 122(2)
O21B S7B C48B 118.9(18)
O19B S7B O21B 99.7(16)
O19B S7B C48B 101(2)
O18B S6B O17B 109(6)
O18B S6B C47B 106(4)
O17B S6B C47B 107.3(18)
O16B S6B O18B 123(6)
O16B S6B O17B 115(2)
O16B S6B C47B 95(2)
F23B C49B S8B 108.7(17)
F23B C49B F24B 131(3)
F23B C49B F22B 91(2)
F24B C49B S8B 115(2)
F22B C49B S8B 101.2(17)
F22B C49B F24B 102(2)
F17B C47B S6B 102(2)
F17B C47B F18B 97(3)
F17B C47B F16B 98(3)
F18B C47B S6B 113(2)
F16B C47B S6B 128(3)
F16B C47B F18B 112(3)
F20B C48B S7B 102(3)
F19B C48B F20B 104(2)
F19B C48B S7B 128(3)
F19B C48B F21B 107(2)
F21B C48B F20B 104(2)
F21B C48B S7B 108(3)

loop_
_geom_bond_atom_site_label_1
_geom_bond_atom_site_label_2
_geom_bond_distance
Cl1D C3D 1.688(4)
P1D C29D 1.773(4)
P1D C36D 1.769(5)
P1D C30D 1.788(4)
P1D C2D 1.796(4)
N1D C1D 1.322(5)
N1D C5D 1.470(5)
N1D C2D 1.410(5)
N2D C1D 1.348(5)
N2D C3D 1.366(5)
N2D C17D 1.464(5)
C1D C4D 1.483(5)
C21D H21D 0.9500
C21D C20D 1.390(6)
C21D C22D 1.391(6)
C10D C5D 1.404(6)
C10D C9D 1.402(6)
C10D C14D 1.512(7)
C31D H31D 0.9500
C31D C32D 1.381(6)
C31D C30D 1.393(6)
C37D H37D 0.9500
C37D C36D 1.393(6)
C37D C38D 1.375(7)
C34D H34D 0.9500
C34D C35D 1.395(6)
C34D C33D 1.384(7)
C41D H41D 0.9500
C41D C40D 1.396(7)
C41D C36D 1.409(6)
C29D H29A 0.9800
C29D H29B 0.9800
C29D H29C 0.9800
C5D C6D 1.382(6)
C18D C17D 1.389(6)
C18D C23D 1.521(6)
C18D C19D 1.406(6)
C3D C2D 1.376(5)
C20D H20D 0.9500
C20D C19D 1.381(7)
C17D C22D 1.394(6)
C39D H39D 0.9500
C39D C40D 1.382(8)
C39D C38D 1.400(7)
C4D H4DA 0.9800
C4D H4DB 0.9800
C4D H4DC 0.9800
C40D H40D 0.9500
C26D H26D 1.0000
C26D C27D 1.528(7)
C26D C22D 1.516(5)
C26D C28D 1.523(6)
C27D H27A 0.9800
C27D H27B 0.9800
C27D H27C 0.9800
C23D H23D 1.0000
C23D C24D 1.537(6)
C23D C25D 1.545(6)
C32D H32D 0.9500
C32D C33D 1.390(7)
C6D C7D 1.416(7)
C6D C11D 1.498(8)
C30D C35D 1.392(5)
C35D H35D 0.9500
C33D H33D 0.9500
C19D H19D 0.9500
C7D H7D 0.9500
C7D C8D 1.369(9)
C9D H9D 0.9500
C9D C8D 1.376(8)
C38D H38D 0.9500
C24D H24A 0.9800
C24D H24B 0.9800
C24D H24C 0.9800
C11D H11D 1.0000
C11D C12D 1.537(8)
C11D C13D 1.547(7)
C14D H14D 1.0000
C14D C16D 1.527(6)
C14D C15D 1.527(6)
C16D H16A 0.9800
C16D H16B 0.9800
C16D H16C 0.9800
C28D H28A 0.9800
C28D H28B 0.9800
C28D H28C 0.9800
C8D H8D 0.9500
C12D H12A 0.9800
C12D H12B 0.9800
C12D H12C 0.9800
C25D H25A 0.9800
C25D H25B 0.9800
C25D H25C 0.9800
C13D H13A 0.9800
C13D H13B 0.9800
C13D H13C 0.9800
C15D H15A 0.9800
C15D H15B 0.9800
C15D H15C 0.9800
Cl1B C3B 1.693(4)
P1B C30B 1.778(4)
P1B C36B 1.762(4)
P1B C29B 1.798(4)
P1B C2B 1.796(4)
N1B C5B 1.462(5)
N1B C1B 1.332(5)
N1B C2B 1.420(5)
N2B C3B 1.368(5)
N2B C1B 1.347(5)
N2B C17B 1.453(4)
C24B H24D 0.9800
C24B H24E 0.9800
C24B H24F 0.9800
C24B C23B 1.560(8)
C5B C6B 1.413(6)
C5B C10B 1.377(6)
C3B C2B 1.370(5)
C30B C35B 1.399(6)
C30B C31B 1.396(6)
C39B H39B 0.9500
C39B C38B 1.388(8)
C39B C40B 1.393(8)
C7B H7B 0.9500
C7B C6B 1.399(6)
C7B C8B 1.401(7)
C20B H20B 0.9500
C20B C19B 1.394(6)
C20B C21B 1.382(6)
C18B C19B 1.409(5)
C18B C17B 1.394(6)
C18B C23B 1.515(6)
C26B H26B 1.0000
C26B C27B 1.515(6)
C26B C22B 1.524(6)
C26B C28B 1.546(7)
C35B H35B 0.9500
C35B C34B 1.378(6)
C41B H41B 0.9500
C41B C36B 1.409(6)
C41B C40B 1.385(7)
C19B H19B 0.9500
C38B H38B 0.9500
C38B C37B 1.384(7)
C36B C37B 1.411(6)
C37B H37B 0.9500
C1B C4B 1.499(5)
C27B H27D 0.9800
C27B H27E 0.9800
C27B H27F 0.9800
C4B H4BA 0.9800
C4B H4BB 0.9800
C4B H4BC 0.9800
C6B C11B 1.513(6)
C40B H40B 0.9500
C8B H8B 0.9500
C8B C9B 1.354(8)
C9B H9B 0.9500
C9B C10B 1.404(6)
C29B H29D 0.9800
C29B H29E 0.9800
C29B H29F 0.9800
C34B H34B 0.9500
C34B C33B 1.403(7)
C22B C17B 1.393(6)
C22B C21B 1.397(6)
C14B H14B 1.0000
C14B C10B 1.517(6)
C14B C16B 1.520(6)
C14B C15B 1.550(6)
C32B H32B 0.9500
C32B C31B 1.381(7)
C32B C33B 1.389(8)
C11B H11B 1.0000
C11B C13B 1.544(6)
C11B C12B 1.545(6)
C31B H31B 0.9500
C16B H16D 0.9800
C16B H16E 0.9800
C16B H16F 0.9800
C23B H23B 1.0000
C23B C25B 1.503(8)
C13B H13D 0.9800
C13B H13E 0.9800
C13B H13F 0.9800
C28B H28D 0.9800
C28B H28E 0.9800
C28B H28F 0.9800
C12B H12D 0.9800
C12B H12E 0.9800
C12B H12F 0.9800
C33B H33B 0.9500
C21B H21B 0.9500
C15B H15D 0.9800
C15B H15E 0.9800
C15B H15F 0.9800
C25B H25D 0.9800
C25B H25E 0.9800
C25B H25F 0.9800
Cl1A C3A 1.681(4)
P1A C29A 1.792(5)
P1A C36A 1.782(4)
P1A C2A 1.802(4)
P1A C30A 1.779(5)
N2A C17A 1.451(5)
N2A C3A 1.384(5)
N2A C1A 1.328(6)
N1A C2A 1.400(5)
N1A C1A 1.329(5)
N1A C5A 1.457(5)
C17A C22A 1.402(6)
C17A C18A 1.403(6)
C20A H20A 0.9500
C20A C21A 1.389(6)
C20A C19A 1.395(6)
C29A H29G 0.9800
C29A H29H 0.9800
C29A H29I 0.9800
C22A C26A 1.516(6)
C22A C21A 1.406(6)
C35A H35A 0.9500
C35A C34A 1.396(6)
C35A C30A 1.408(6)
C26A H26A 1.0000
C26A C28A 1.518(7)
C26A C27A 1.535(7)
C21A H21A 0.9500
C3A C2A 1.369(6)
C8A H8A 0.9500
C8A C7A 1.424(8)
C8A C9A 1.352(9)
C37A H37A 0.9500
C37A C36A 1.403(6)
C37A C38A 1.393(6)
C18A C19A 1.380(6)
C18A C23A 1.535(6)
C34A H34A 0.9500
C34A C33A 1.362(8)
C19A H19A 0.9500
C33A H33A 0.9500
C33A C32A 1.387(8)
C10A C5A 1.385(7)
C10A C9A 1.401(7)
C10A C11A 1.527(7)
C36A C41A 1.387(6)
C38A H38A 0.9500
C38A C39A 1.377(8)
C1A C4A 1.472(5)
C5A C6A 1.417(6)
C7A H7A 0.9500
C7A C6A 1.407(7)
C4A H4AA 0.9800
C4A H4AB 0.9800
C4A H4AC 0.9800
C40A H40A 0.9500
C40A C41A 1.380(7)
C40A C39A 1.379(8)
C41A H41A 0.9500
C30A C31A 1.399(6)
C9A H9A 0.9500
C23A H23A 1.0000
C23A C24A 1.524(8)
C23A C25A 1.542(8)
C6A C14A 1.493(7)
C31A H31A 0.9500
C31A C32A 1.374(7)
C39A H39A 0.9500
C13A H13G 0.9800
C13A H13H 0.9800
C13A H13I 0.9800
C13A C11A 1.536(6)
C14A H14A 1.0000
C14A C16A 1.519(7)
C14A C15A 1.550(6)
C32A H32A 0.9500
C28A H28G 0.9800
C28A H28H 0.9800
C28A H28I 0.9800
C27A H27G 0.9800
C27A H27H 0.9800
C27A H27I 0.9800
C24A H24G 0.9800
C24A H24H 0.9800
C24A H24I 0.9800
C12A H12G 0.9800
C12A H12H 0.9800
C12A H12I 0.9800
C12A C11A 1.530(6)
C16A H16G 0.9800
C16A H16H 0.9800
C16A H16I 0.9800
C11A H11A 1.0000
C15A H15G 0.9800
C15A H15H 0.9800
C15A H15I 0.9800
C25A H25G 0.9800
C25A H25H 0.9800
C25A H25I 0.9800
Cl1C C3C 1.672(4)
P1C C30C 1.779(4)
P1C C2C 1.799(4)
P1C C29C 1.789(5)
P1C C36C 1.794(4)
N2C C17C 1.447(5)
N2C C3C 1.391(5)
N2C C1C 1.339(6)
N1C C2C 1.403(5)
N1C C5C 1.448(5)
N1C C1C 1.342(5)
C21C H21C 0.9500
C21C C22C 1.406(6)
C21C C20C 1.385(6)
C37C H37C 0.9500
C37C C38C 1.398(6)
C37C C36C 1.398(6)
C31C H31C 0.9500
C31C C30C 1.388(6)
C31C C32C 1.383(6)
C40C H40C 0.9500
C40C C41C 1.379(7)
C40C C39C 1.392(7)
C26C H26C 1.0000
C26C C22C 1.515(6)
C26C C27C 1.548(6)
C26C C28C 1.505(7)
C41C H41C 0.9500
C41C C36C 1.384(6)
C30C C35C 1.412(5)
C22C C17C 1.398(6)
C13C H13J 0.9800
C13C H13K 0.9800
C13C H13L 0.9800
C13C C11C 1.515(7)
C2C C3C 1.376(6)
C17C C18C 1.406(6)
C39C H39C 0.9500
C39C C38C 1.385(8)
C18C C19C 1.382(6)
C18C C23C 1.534(6)
C20C H20C 0.9500
C20C C19C 1.389(7)
C38C H38C 0.9500
C19C H19C 0.9500
C32C H32C 0.9500
C32C C33C 1.386(7)
C27C H27J 0.9800
C27C H27K 0.9800
C27C H27L 0.9800
C29C H29J 0.9800
C29C H29K 0.9800
C29C H29L 0.9800
C35C H35C 0.9500
C35C C34C 1.398(6)
C28C H28J 0.9800
C28C H28K 0.9800
C28C H28L 0.9800
C5C C6C 1.404(6)
C5C C10C 1.387(7)
C1C C4C 1.470(6)
C15C H15J 0.9800
C15C H15K 0.9800
C15C H15L 0.9800
C15C C14C 1.517(6)
C23C H23C 1.0000
C23C C24C 1.523(7)
C23C C25C 1.511(7)
C6C C7C 1.410(8)
C6C C11C 1.508(8)
C33C H33C 0.9500
C33C C34C 1.366(7)
C9C H9C 0.9500
C9C C8C 1.354(11)
C9C C10C 1.400(7)
C24C H24J 0.9800
C24C H24K 0.9800
C24C H24L 0.9800
C7C H7C 0.9500
C7C C8C 1.372(12)
C34C H34C 0.9500
C11C H11C 1.0000
C11C C12C 1.558(8)
C8C H8C 0.9500
C25C H25J 0.9800
C25C H25K 0.9800
C25C H25L 0.9800
C4C H4CA 0.9800
C4C H4CB 0.9800
C4C H4CC 0.9800
C14C H14C 1.0000
C14C C16C 1.526(7)
C14C C10C 1.528(7)
C16C H16J 0.9800
C16C H16K 0.9800
C16C H16L 0.9800
C12C H12J 0.9800
C12C H12K 0.9800
C12C H12L 0.9800
S4 O10 1.425(3)
S4 O11 1.443(3)
S4 O12 1.441(3)
S4 C45 1.794(6)
F12 C45 1.329(6)
F11 C45 1.342(7)
F10 C45 1.345(7)
S7A O20A 1.444(4)
S7A O21A 1.428(4)
S7A C48A 1.814(6)
S7A O19A 1.455(6)
F21A C48A 1.342(7)
F20A C48A 1.322(6)
F19A C48A 1.344(7)
F20B C48B 1.34(2)
S6A O16A 1.433(4)
S6A O17A 1.427(4)
S6A O18A 1.435(4)
S6A C47A 1.803(5)
F17A C47A 1.344(6)
F16A C47A 1.347(7)
F18A C47A 1.345(6)
S5 O13 1.438(3)
S5 O14 1.431(3)
S5 O15 1.453(3)
S5 C46 1.845(5)
F15 C46 1.349(6)
F14 C46 1.345(6)
F13 C46 1.307(7)
S3 O7 1.440(4)
S3 O8 1.430(4)
S3 O9 1.441(3)
S3 C44 1.831(6)
F9 C44 1.334(6)
F8 C44 1.333(6)
F7 C44 1.328(7)
S1 O3 1.454(3)
S1 O1 1.445(4)
S1 O2 1.429(3)
S1 C42 1.812(5)
F3 C42 1.350(6)
F1 C42 1.313(6)
F2 C42 1.358(7)
S2 O4 1.440(3)
S2 O6 1.434(3)
S2 O5 1.443(3)
S2 C43 1.837(5)
F4 C43 1.338(7)
F6 C43 1.344(7)
F5 C43 1.315(7)
S8A O22A 1.451(4)
S8A O24A 1.439(4)
S8A O23A 1.450(5)
S8A C49A 1.836(7)
F23A C49A 1.370(8)
F24A C49A 1.317(9)
F22A C49A 1.343(7)
O26 C55 1.444(8)
O26 C56 1.417(8)
O25 C52 1.419(9)
O25 C51 1.409(10)
C55 H55A 0.9900
C55 H55B 0.9900
C55 C54 1.497(10)
C54 H54A 0.9800
C54 H54B 0.9800
C54 H54C 0.9800
C53 H53A 0.9800
C53 H53B 0.9800
C53 H53C 0.9800
C53 C52 1.527(12)
C57 H57A 0.9800
C57 H57B 0.9800
C57 H57C 0.9800
C57 C56 1.492(11)
C50 H50A 0.9800
C50 H50B 0.9800
C50 H50C 0.9800
C50 C51 1.427(13)
C52 H52A 0.9900
C52 H52B 0.9900
C56 H56A 0.9900
C56 H56B 0.9900
C51 H51A 0.9900
C51 H51B 0.9900
S8B O22B 1.471(17)
S8B C49B 1.860(19)
S8B O24B 1.471(17)
S8B O23B 1.441(18)
S7B O20B 1.435(19)
S7B O21B 1.64(4)
S7B O19B 1.444(19)
S7B C48B 1.81(2)
S6B O18B 1.44(2)
S6B O17B 1.457(18)
S6B C47B 1.82(2)
S6B O16B 1.424(19)
F19B C48B 1.30(2)
F17B C47B 1.32(2)
C49B F23B 1.344(19)
C49B F24B 1.349(18)
C49B F22B 1.346(19)
F18B C47B 1.36(2)
F21B C48B 1.33(2)
F16B C47B 1.35(2)

loop_
_geom_torsion_atom_site_label_1
_geom_torsion_atom_site_label_2
_geom_torsion_atom_site_label_3
_geom_torsion_atom_site_label_4
_geom_torsion
Cl1D C3D C2D P1D 4.9(6)
Cl1D C3D C2D N1D 179.0(3)
P1D C30D C35D C34D -175.5(4)
N1D C5D C6D C7D -179.9(4)
N1D C5D C6D C11D 2.9(6)
N2D C3D C2D P1D -173.5(3)
N2D C3D C2D N1D 0.5(4)
N2D C17D C22D C21D -178.4(4)
N2D C17D C22D C26D 2.8(6)
C1D N1D C5D C10D 90.9(5)
C1D N1D C5D C6D -89.4(5)
C1D N1D C2D P1D 174.0(3)
C1D N1D C2D C3D 0.1(5)
C1D N2D C3D Cl1D -179.6(3)
C1D N2D C3D C2D -0.9(5)
C1D N2D C17D C18D 79.4(5)
C1D N2D C17D C22D -102.3(5)
C21D C20D C19D C18D 2.0(8)
C10D C5D C6D C7D -0.2(6)
C10D C5D C6D C11D -177.4(4)
C10D C9D C8D C7D 0.7(8)
C31D C32D C33D C34D -0.7(7)
C31D C30D C35D C34D 0.7(7)
C29D P1D C36D C37D -118.8(4)
C29D P1D C36D C41D 61.8(4)
C29D P1D C30D C31D 32.0(4)
C29D P1D C30D C35D -151.6(4)
C29D P1D C2D N1D 26.0(4)
C29D P1D C2D C3D -161.4(4)
C5D N1D C1D N2D 177.3(4)
C5D N1D C1D C4D -4.4(7)
C5D N1D C2D P1D -4.0(6)
C5D N1D C2D C3D -177.9(4)
C5D C10D C9D C8D 1.6(6)
C5D C10D C14D C16D 133.8(4)
C5D C10D C14D C15D -104.6(5)
C5D C6D C7D C8D 2.6(7)
C5D C6D C11D C12D 101.7(5)
C5D C6D C11D C13D -133.2(5)
C18D C17D C22D C21D -0.2(6)
C18D C17D C22D C26D -179.0(4)
C3D N2D C1D N1D 1.0(5)
C3D N2D C1D C4D -177.4(4)
C3D N2D C17D C18D -94.3(5)
C3D N2D C17D C22D 84.0(5)
C20D C21D C22D C17D -0.8(6)
C20D C21D C22D C26D 177.9(4)
C17D N2D C1D N1D -173.6(4)
C17D N2D C1D C4D 8.0(7)
C17D N2D C3D Cl1D -5.0(6)
C17D N2D C3D C2D 173.7(4)
C17D C18D C23D C24D 105.0(5)
C17D C18D C23D C25D -131.8(5)
C17D C18D C19D C20D -2.8(7)
C40D C41D C36D P1D 178.8(4)
C40D C41D C36D C37D -0.5(7)
C40D C39D C38D C37D 0.6(8)
C27D C26D C22D C21D 61.4(5)
C27D C26D C22D C17D -120.0(5)
C23D C18D C17D N2D -1.4(6)
C23D C18D C17D C22D -179.6(4)
C23D C18D C19D C20D 178.8(4)
C36D P1D C30D C31D -90.4(4)
C36D P1D C30D C35D 85.9(4)
C36D P1D C2D N1D 145.8(4)
C36D P1D C2D C3D -41.6(4)
C36D C37D C38D C39D -1.8(7)
C36D C41D C40D C39D -0.6(7)
C32D C31D C30D P1D 176.0(3)
C32D C31D C30D C35D -0.4(6)
C6D C7D C8D C9D -2.9(8)
C30D P1D C36D C37D 3.8(4)
C30D P1D C36D C41D -175.5(3)
C30D P1D C2D N1D -96.2(4)
C30D P1D C2D C3D 76.4(4)
C30D C31D C32D C33D 0.4(7)
C35D C34D C33D C32D 1.0(7)
C33D C34D C35D C30D -1.0(7)
C2D P1D C36D C37D 119.9(4)
C2D P1D C36D C41D -59.4(4)
C2D P1D C30D C31D 155.3(3)
C2D P1D C30D C35D -28.3(4)
C2D N1D C1D N2D -0.7(5)
C2D N1D C1D C4D 177.6(4)
C2D N1D C5D C10D -91.4(4)
C2D N1D C5D C6D 88.3(5)
C19D C18D C17D N2D -179.7(4)
C19D C18D C17D C22D 2.0(6)
C19D C18D C23D C24D -76.7(5)
C19D C18D C23D C25D 46.5(6)
C7D C6D C11D C12D -75.3(6)
C7D C6D C11D C13D 49.7(6)
C9D C10D C5D N1D 177.9(3)
C9D C10D C5D C6D -1.8(6)
C9D C10D C14D C16D -46.2(5)
C9D C10D C14D C15D 75.3(5)
C22D C21D C20D C19D 0.0(8)
C38D C37D C36D P1D -177.6(4)
C38D C37D C36D C41D 1.7(7)
C38D C39D C40D C41D 0.6(8)
C11D C6D C7D C8D 180.0(5)
C14D C10D C5D N1D -2.2(5)
C14D C10D C5D C6D 178.1(4)
C14D C10D C9D C8D -178.4(4)
C28D C26D C22D C21D -61.7(6)
C28D C26D C22D C17D 117.0(4)
Cl1B C3B C2B P1B 4.2(6)
Cl1B C3B C2B N1B 177.7(3)
P1B C30B C35B C34B -177.9(3)
P1B C30B C31B C32B 176.8(4)
P1B C36B C37B C38B 179.9(4)
N1B C5B C6B C7B -178.7(4)
N1B C5B C6B C11B 2.8(6)
N1B C5B C10B C9B 179.5(4)
N1B C5B C10B C14B -0.8(6)
N2B C3B C2B P1B -173.3(3)
N2B C3B C2B N1B 0.1(4)
C5B N1B C1B N2B 172.7(4)
C5B N1B C1B C4B -6.3(7)
C5B N1B C2B P1B 0.4(6)
C5B N1B C2B C3B -173.0(4)
C5B C6B C11B C13B -129.8(4)
C5B C6B C11B C12B 108.0(5)
C3B N2B C1B N1B 1.0(5)
C3B N2B C1B C4B -179.8(4)
C3B N2B C17B C18B -97.8(5)
C3B N2B C17B C22B 81.1(5)
C30B P1B C36B C41B 0.7(4)
C30B P1B C36B C37B -178.8(3)
C30B P1B C2B N1B -91.0(4)
C30B P1B C2B C3B 81.0(4)
C30B C35B C34B C33B -0.7(7)
C39B C38B C37B C36B -0.6(7)
C7B C6B C11B C13B 51.7(5)
C7B C6B C11B C12B -70.5(5)
C7B C8B C9B C10B 0.0(8)
C26B C22B C17B N2B -1.1(6)
C26B C22B C17B C18B 177.7(4)
C26B C22B C21B C20B 178.6(4)
C35B C30B C31B C32B -1.4(7)
C35B C34B C33B C32B 2.2(8)
C41B C36B C37B C38B 0.4(6)
C19B C20B C21B C22B 2.5(7)
C19B C18B C17B N2B -176.5(4)
C19B C18B C17B C22B 4.8(7)
C19B C18B C23B C24B 49.0(6)
C19B C18B C23B C25B -77.0(6)
C38B C39B C40B C41B 0.9(8)
C36B P1B C30B C35B 84.7(4)
C36B P1B C30B C31B -93.5(4)
C36B P1B C2B N1B 148.5(3)
C36B P1B C2B C3B -39.5(4)
C36B C41B C40B C39B -1.1(7)
C1B N1B C5B C6B -82.4(5)
C1B N1B C5B C10B 97.4(5)
C1B N1B C2B P1B 174.0(3)
C1B N1B C2B C3B 0.5(4)
C1B N2B C3B Cl1B -178.5(3)
C1B N2B C3B C2B -0.7(5)
C1B N2B C17B C18B 75.8(5)
C1B N2B C17B C22B -105.4(5)
C27B C26B C22B C17B 113.2(5)
C27B C26B C22B C21B -64.7(6)
C6B C5B C10B C9B -0.8(6)
C6B C5B C10B C14B 179.0(4)
C6B C7B C8B C9B 0.8(7)
C40B C39B C38B C37B -0.1(8)
C40B C41B C36B P1B -179.1(3)
C40B C41B C36B C37B 0.4(6)
C8B C7B C6B C5B -1.5(6)
C8B C7B C6B C11B 177.2(4)
C8B C9B C10B C5B -0.1(6)
C8B C9B C10B C14B -179.8(4)
C29B P1B C30B C35B -153.3(4)
C29B P1B C30B C31B 28.5(4)
C29B P1B C36B C41B -122.1(3)
C29B P1B C36B C37B 58.4(4)
C29B P1B C2B N1B 30.4(4)
C29B P1B C2B C3B -157.6(4)
C2B P1B C30B C35B -30.8(4)
C2B P1B C30B C31B 151.0(4)
C2B P1B C36B C41B 117.7(3)
C2B P1B C36B C37B -61.8(4)
C2B N1B C5B C6B 90.3(5)
C2B N1B C5B C10B -90.0(5)
C2B N1B C1B N2B -1.0(5)
C2B N1B C1B C4B 179.9(4)
C10B C5B C6B C7B 1.5(6)
C10B C5B C6B C11B -177.0(4)
C17B N2B C3B Cl1B -4.1(6)
C17B N2B C3B C2B 173.7(4)
C17B N2B C1B N1B -173.6(4)
C17B N2B C1B C4B 5.6(6)
C17B C18B C19B C20B -1.4(7)
C17B C18B C23B C24B -132.4(5)
C17B C18B C23B C25B 101.6(5)
C17B C22B C21B C20B 0.6(6)
C31B C30B C35B C34B 0.3(7)
C31B C32B C33B C34B -3.4(9)
C16B C14B C10B C5B 148.9(4)
C16B C14B C10B C9B -31.4(5)
C23B C18B C19B C20B 177.3(5)
C23B C18B C17B N2B 4.9(7)
C23B C18B C17B C22B -173.8(4)
C28B C26B C22B C17B -124.2(4)
C28B C26B C22B C21B 57.9(5)
C33B C32B C31B C30B 3.0(8)
C21B C20B C19B C18B -2.0(7)
C21B C22B C17B N2B 176.9(4)
C21B C22B C17B C18B -4.3(6)
C15B C14B C10B C5B -88.5(5)
C15B C14B C10B C9B 91.2(5)
Cl1A C3A C2A P1A 4.8(6)
Cl1A C3A C2A N1A 179.5(3)
P1A C36A C41A C40A 177.8(4)
P1A C30A C31A C32A -178.0(4)
N2A C17A C22A C26A -4.7(6)
N2A C17A C22A C21A 177.0(4)
N2A C17A C18A C19A -176.8(4)
N2A C17A C18A C23A 6.7(7)
N2A C3A C2A P1A -175.1(3)
N2A C3A C2A N1A -0.4(4)
N1A C5A C6A C7A -179.5(4)
N1A C5A C6A C14A -0.8(6)
C17A N2A C3A Cl1A -7.0(6)
C17A N2A C3A C2A 172.9(4)
C17A N2A C1A N1A -173.1(4)
C17A N2A C1A C4A 8.1(7)
C17A C22A C26A C28A -119.4(5)
C17A C22A C26A C27A 116.3(5)
C17A C22A C21A C20A 0.2(7)
C17A C18A C19A C20A -0.6(7)
C17A C18A C23A C24A -134.5(5)
C17A C18A C23A C25A 102.4(5)
C29A P1A C36A C37A -124.8(4)
C29A P1A C36A C41A 56.7(4)
C29A P1A C2A N1A 30.5(4)
C29A P1A C2A C3A -156.0(4)
C29A P1A C30A C35A 26.8(4)
C29A P1A C30A C31A -156.7(4)
C22A C17A C18A C19A 1.4(7)
C22A C17A C18A C23A -175.1(5)
C35A C34A C33A C32A 0.8(8)
C35A C30A C31A C32A -1.5(7)
C26A C22A C21A C20A -178.1(5)
C21A C20A C19A C18A -0.4(7)
C21A C22A C26A C28A 58.7(6)
C21A C22A C26A C27A -65.5(6)
C3A N2A C17A C22A 86.1(5)
C3A N2A C17A C18A -95.6(5)
C3A N2A C1A N1A -1.1(5)
C3A N2A C1A C4A -179.9(4)
C8A C7A C6A C5A -0.7(6)
C8A C7A C6A C14A -179.5(4)
C37A C36A C41A C40A -0.7(7)
C37A C38A C39A C40A -0.1(8)
C18A C17A C22A C26A 177.0(4)
C18A C17A C22A C21A -1.2(7)
C34A C35A C30A P1A 178.3(4)
C34A C35A C30A C31A 1.8(7)
C34A C33A C32A C31A -0.5(8)
C19A C20A C21A C22A 0.6(7)
C19A C18A C23A C24A 49.0(7)
C19A C18A C23A C25A -74.1(6)
C10A C5A C6A C7A 0.0(6)
C10A C5A C6A C14A 178.7(4)
C36A P1A C2A N1A 149.1(4)
C36A P1A C2A C3A -37.5(4)
C36A P1A C30A C35A -95.2(4)
C36A P1A C30A C31A 81.3(4)
C36A C37A C38A C39A -0.6(7)
C2A P1A C36A C37A 115.0(4)
C2A P1A C36A C41A -63.6(4)
C2A P1A C30A C35A 148.3(3)
C2A P1A C30A C31A -35.1(4)
C2A N1A C1A N2A 0.9(5)
C2A N1A C1A C4A 179.6(4)
C2A N1A C5A C10A 88.0(5)
C2A N1A C5A C6A -92.4(5)
C38A C37A C36A P1A -177.5(4)
C38A C37A C36A C41A 1.0(7)
C1A N2A C17A C22A -103.2(5)
C1A N2A C17A C18A 75.1(6)
C1A N2A C3A Cl1A -178.9(3)
C1A N2A C3A C2A 1.0(5)
C1A N1A C2A P1A 174.2(3)
C1A N1A C2A C3A -0.2(5)
C1A N1A C5A C10A -81.2(5)
C1A N1A C5A C6A 98.3(5)
C5A N1A C2A P1A 3.6(6)
C5A N1A C2A C3A -170.8(4)
C5A N1A C1A N2A 171.8(4)
C5A N1A C1A C4A -9.5(7)
C5A C10A C9A C8A 0.5(7)
C5A C10A C11A C13A -131.5(4)
C5A C10A C11A C12A 105.9(5)
C5A C6A C14A C16A 146.0(4)
C5A C6A C14A C15A -90.5(5)
C7A C8A C9A C10A -1.3(8)
C7A C6A C14A C16A -35.3(6)
C7A C6A C14A C15A 88.2(5)
C41A C40A C39A C38A 0.5(8)
C30A P1A C36A C37A -2.0(4)
C30A P1A C36A C41A 179.5(3)
C30A P1A C2A N1A -90.5(4)
C30A P1A C2A C3A 83.0(4)
C30A C35A C34A C33A -1.4(8)
C30A C31A C32A C33A 0.8(8)
C9A C8A C7A C6A 1.4(8)
C9A C10A C5A N1A 179.7(4)
C9A C10A C5A C6A 0.1(6)
C9A C10A C11A C13A 54.1(5)
C9A C10A C11A C12A -68.4(5)
C23A C18A C19A C20A 176.1(5)
C39A C40A C41A C36A 0.0(7)
C11A C10A C5A N1A 5.2(6)
C11A C10A C5A C6A -174.3(4)
C11A C10A C9A C8A 175.3(5)
P1C C30C C35C C34C 177.5(4)
P1C C2C C3C Cl1C 6.2(6)
P1C C2C C3C N2C -173.4(3)
N2C C17C C18C C19C 179.6(4)
N2C C17C C18C C23C 4.2(6)
N1C C2C C3C Cl1C -179.8(3)
N1C C2C C3C N2C 0.5(4)
N1C C5C C6C C7C -178.0(4)
N1C C5C C6C C11C 1.4(7)
N1C C5C C10C C9C 178.3(4)
N1C C5C C10C C14C -2.5(6)
C21C C22C C17C N2C -179.8(4)
C21C C22C C17C C18C 0.4(7)
C21C C20C C19C C18C -1.2(8)
C31C C30C C35C C34C -0.4(7)
C31C C32C C33C C34C 1.5(8)
C40C C41C C36C P1C 178.7(4)
C40C C41C C36C C37C 1.3(7)
C40C C39C C38C C37C 1.5(8)
C26C C22C C17C N2C 2.2(6)
C26C C22C C17C C18C -177.7(4)
C41C C40C C39C C38C 0.1(8)
C30C P1C C2C N1C -96.2(4)
C30C P1C C2C C3C 76.4(4)
C30C P1C C36C C37C 5.4(4)
C30C P1C C36C C41C -172.1(3)
C30C C31C C32C C33C -2.0(7)
C30C C35C C34C C33C -0.2(8)
C22C C21C C20C C19C 1.0(8)
C22C C17C C18C C19C -0.6(7)
C22C C17C C18C C23C -175.9(4)
C2C P1C C30C C31C -26.3(4)
C2C P1C C30C C35C 155.9(3)
C2C P1C C36C C37C 122.1(4)
C2C P1C C36C C41C -55.4(4)
C2C N1C C5C C6C 89.3(5)
C2C N1C C5C C10C -89.6(5)
C2C N1C C1C N2C 0.6(5)
C2C N1C C1C C4C -179.9(4)
C17C N2C C3C Cl1C -5.7(6)
C17C N2C C3C C2C 174.0(4)
C17C N2C C1C N1C -174.5(4)
C17C N2C C1C C4C 6.0(7)
C17C C18C C19C C20C 1.0(7)
C17C C18C C23C C24C -135.4(5)
C17C C18C C23C C25C 101.5(5)
C39C C40C C41C C36C -1.4(7)
C3C N2C C17C C22C 81.6(5)
C3C N2C C17C C18C -98.6(5)
C3C N2C C1C N1C -0.2(5)
C3C N2C C1C C4C -179.8(4)
C20C C21C C22C C26C 177.5(5)
C20C C21C C22C C17C -0.6(7)
C38C C37C C36C P1C -177.1(4)
C38C C37C C36C C41C 0.2(7)
C19C C18C C23C C24C 49.4(6)
C19C C18C C23C C25C -73.7(6)
C32C C31C C30C P1C -176.3(4)
C32C C31C C30C C35C 1.5(7)
C32C C33C C34C C35C -0.4(8)
C27C C26C C22C C21C -69.3(5)
C27C C26C C22C C17C 108.7(5)
C29C P1C C30C C31C -149.6(4)
C29C P1C C30C C35C 32.6(4)
C29C P1C C2C N1C 26.0(4)
C29C P1C C2C C3C -161.3(4)
C29C P1C C36C C37C -117.1(4)
C29C P1C C36C C41C 65.4(4)
C28C C26C C22C C21C 55.1(6)
C28C C26C C22C C17C -126.9(5)
C36C P1C C30C C31C 88.8(4)
C36C P1C C30C C35C -89.0(4)
C36C P1C C2C N1C 144.6(4)
C36C P1C C2C C3C -42.7(4)
C36C C37C C38C C39C -1.6(7)
C5C N1C C2C P1C -3.8(6)
C5C N1C C2C C3C -177.6(4)
C5C N1C C1C N2C 177.5(4)
C5C N1C C1C C4C -2.9(7)
C5C C6C C7C C8C -0.7(9)
C5C C6C C11C C13C -131.1(5)
C5C C6C C11C C12C 105.8(6)
C1C N2C C17C C22C -105.1(5)
C1C N2C C17C C18C 74.8(5)
C1C N2C C3C Cl1C -179.9(3)
C1C N2C C3C C2C -0.2(4)
C1C N1C C2C P1C 173.1(3)
C1C N1C C2C C3C -0.7(5)
C1C N1C C5C C6C -87.1(5)
C1C N1C C5C C10C 93.9(5)
C15C C14C C10C C5C -96.0(5)
C15C C14C C10C C9C 83.1(6)
C23C C18C C19C C20C 176.4(5)
C6C C5C C10C C9C -0.6(7)
C6C C5C C10C C14C 178.6(4)
C6C C7C C8C C9C 0.3(11)
C7C C6C C11C C13C 48.2(7)
C7C C6C C11C C12C -74.9(7)
C11C C6C C7C C8C 179.9(6)
C8C C9C C10C C5C 0.1(8)
C8C C9C C10C C14C -179.1(6)
C16C C14C C10C C5C 140.8(5)
C16C C14C C10C C9C -40.0(6)
C10C C5C C6C C7C 0.9(7)
C10C C5C C6C C11C -179.8(4)
C10C C9C C8C C7C 0.0(11)
O10 S4 C45 F12 59.0(5)
O10 S4 C45 F11 -179.7(4)
O10 S4 C45 F10 -61.3(5)
O11 S4 C45 F12 179.9(4)
O11 S4 C45 F11 -58.8(5)
O11 S4 C45 F10 59.5(5)
O12 S4 C45 F12 -60.0(5)
O12 S4 C45 F11 61.3(5)
O12 S4 C45 F10 179.6(4)
O20A S7A C48A F21A 53.8(5)
O20A S7A C48A F20A 175.2(4)
O20A S7A C48A F19A -65.7(4)
O21A S7A C48A F21A 174.4(4)
O21A S7A C48A F20A -64.2(5)
O21A S7A C48A F19A 54.9(4)
O16A S6A C47A F17A 174.6(4)
O16A S6A C47A F16A 56.8(7)
O16A S6A C47A F18A -63.8(4)
O17A S6A C47A F17A 54.4(4)
O17A S6A C47A F16A -63.3(7)
O17A S6A C47A F18A 176.1(4)
O18A S6A C47A F17A -65.1(4)
O18A S6A C47A F16A 177.1(6)
O18A S6A C47A F18A 56.5(5)
O13 S5 C46 F15 179.4(4)
O13 S5 C46 F14 61.3(4)
O13 S5 C46 F13 -60.0(4)
O14 S5 C46 F15 58.4(4)
O14 S5 C46 F14 -59.7(4)
O14 S5 C46 F13 178.9(3)
O15 S5 C46 F15 -62.1(4)
O15 S5 C46 F14 179.8(4)
O15 S5 C46 F13 58.5(4)
O7 S3 C44 F9 176.8(4)
O7 S3 C44 F8 -65.5(4)
O7 S3 C44 F7 58.1(5)
O8 S3 C44 F9 -64.2(4)
O8 S3 C44 F8 53.5(4)
O8 S3 C44 F7 177.1(4)
O9 S3 C44 F9 57.2(4)
O9 S3 C44 F8 174.9(4)
O9 S3 C44 F7 -61.5(5)
O3 S1 C42 F3 178.1(4)
O3 S1 C42 F1 -61.8(4)
O3 S1 C42 F2 60.7(4)
O1 S1 C42 F3 59.4(4)
O1 S1 C42 F1 179.5(4)
O1 S1 C42 F2 -58.0(4)
O2 S1 C42 F3 -61.7(4)
O2 S1 C42 F1 58.3(4)
O2 S1 C42 F2 -179.1(4)
O4 S2 C43 F4 59.3(5)
O4 S2 C43 F6 -60.4(5)
O4 S2 C43 F5 179.5(4)
O6 S2 C43 F4 179.6(4)
O6 S2 C43 F6 59.9(5)
O6 S2 C43 F5 -60.2(5)
O5 S2 C43 F4 -60.6(5)
O5 S2 C43 F6 179.8(4)
O5 S2 C43 F5 59.7(5)
O22A S8A C49A F23A 174.8(4)
O22A S8A C49A F24A -65.5(5)
O22A S8A C49A F22A 58.3(6)
O24A S8A C49A F23A -66.9(5)
O24A S8A C49A F24A 52.9(5)
O24A S8A C49A F22A 176.7(5)
O23A S8A C49A F23A 54.3(5)
O23A S8A C49A F24A 174.0(5)
O23A S8A C49A F22A -62.2(6)
C55 O26 C56 C57 -72.9(11)
C52 O25 C51 C50 -75.5(14)
C56 O26 C55 C54 -57.7(9)
C51 O25 C52 C53 -58.4(11)
O22B S8B C49B F23B 75(2)
O22B S8B C49B F24B -82(3)
O22B S8B C49B F22B 170(2)
O20B S7B C48B F20B 173(2)
O20B S7B C48B F19B 53(3)
O20B S7B C48B F21B -77(3)
O18B S6B C47B F17B 55(7)
O18B S6B C47B F18B 158(7)
O18B S6B C47B F16B -55(7)
O17B S6B C47B F17B -61(3)
O17B S6B C47B F18B 42(3)
O17B S6B C47B F16B -171(3)
O24B S8B C49B F23B -36(3)
O24B S8B C49B F24B 167(3)
O24B S8B C49B F22B 59(2)
O23B S8B C49B F23B -159(2)
O23B S8B C49B F24B 44(3)
O23B S8B C49B F22B -64.0(19)
O21B S7B C48B F20B -58(2)
O21B S7B C48B F19B -178(3)
O21B S7B C48B F21B 51(3)
O19B S7B C48B F20B 50(2)
O19B S7B C48B F19B -70(3)
O19B S7B C48B F21B 159(2)
O16B S6B C47B F17B -179(3)
O16B S6B C47B F18B -76(3)
O16B S6B C47B F16B 71(4)
O19A S7A C48A F21A -65.9(5)
O19A S7A C48A F20A 55.5(5)
O19A S7A C48A F19A 174.6(4)

loop_
_twin_individual_id
_twin_individual_mass_fraction_refined
1 0.5084(8)
2 0.4916(8)
